data_1548292
loop_
_publ_author_name
'Hayes, Dugan'
'Kohler, Lars'
'Hadt, Ryan G.'
'Zhang, Xiaoyi'
'Liu, Cunming'
'Mulfort, Karen L.'
'Chen, Lin X.'

_publ_section_title
;
 Excited state electron and energy relays in supramolecular dinuclear
 complexes revealed by ultrafast optical and X-ray transient absorption
 spectroscopy.
;
_journal_issue 4
_journal_name_full 'Chemical science'
_journal_page_first 860
_journal_page_last 875
_journal_paper_doi 10.1039/c7sc04055e
_journal_volume 9
_journal_year 2018
_chemical_formula_sum 'C164.05 H143.07 Cu2 F36 N29.98 O2.48 P6 Ru2'
_chemical_formula_weight 3773.04
_space_group_crystal_system triclinic
_space_group_IT_number 2
_space_group_name_Hall '-P 1'
_space_group_name_H-M_alt 'P -1'
_symmetry_space_group_name_Hall '-P 1'
_symmetry_space_group_name_H-M 'P -1'
_atom_sites_solution_hydrogens mixed
_atom_sites_solution_primary direct
_atom_sites_solution_secondary difmap
_audit_creation_method SHELXL-2016/6
_audit_update_record
;
2017-07-12 deposited with the CCDC.
2017-11-15 downloaded from the CCDC.
;
_cell_angle_alpha 69.381(5)
_cell_angle_beta 79.742(5)
_cell_angle_gamma 88.826(5)
_cell_formula_units_Z 1
_cell_length_a 12.383(4)
_cell_length_b 18.490(7)
_cell_length_c 19.983(7)
_cell_measurement_reflns_used 43050
_cell_measurement_temperature 100(2)
_cell_measurement_theta_max 24.939
_cell_measurement_theta_min 1.107
_cell_volume 4209(3)
_computing_structure_refinement
;  
SHELXL-2016/6 (Sheldrick, 2015, 2016), 
SHELXLE Rev714 (H\"ubschle et al., 2011)
;
_diffrn_ambient_temperature 100(2)
_diffrn_measured_fraction_theta_full 0.994
_diffrn_measured_fraction_theta_max 0.994
_diffrn_measurement_device_type CCD
_diffrn_measurement_method '0.5 Deg w/ exposures'
_diffrn_radiation_type MoK\a
_diffrn_radiation_wavelength 0.71073
_diffrn_reflns_av_R_equivalents 0.0406
_diffrn_reflns_av_unetI/netI 0.0486
_diffrn_reflns_Laue_measured_fraction_full 0.994
_diffrn_reflns_Laue_measured_fraction_max 0.994
_diffrn_reflns_limit_h_max 14
_diffrn_reflns_limit_h_min -14
_diffrn_reflns_limit_k_max 21
_diffrn_reflns_limit_k_min -21
_diffrn_reflns_limit_l_max 23
_diffrn_reflns_limit_l_min -23
_diffrn_reflns_number 43050
_diffrn_reflns_point_group_measured_fraction_full 0.994
_diffrn_reflns_point_group_measured_fraction_max 0.994
_diffrn_reflns_theta_full 24.939
_diffrn_reflns_theta_max 24.939
_diffrn_reflns_theta_min 1.107
_exptl_absorpt_coefficient_mu 0.584
_exptl_absorpt_correction_type multi-scan
_exptl_absorpt_process_details sadabs
_exptl_crystal_colour orange/red
_exptl_crystal_density_diffrn 1.488
_exptl_crystal_description plate
_exptl_crystal_F_000 1917
_exptl_crystal_size_max 0.300
_exptl_crystal_size_mid 0.175
_exptl_crystal_size_min 0.100
_exptl_transmission_factor_max 0.7451
_exptl_transmission_factor_min 0.6604
_refine_diff_density_max 0.961
_refine_diff_density_min -0.851
_refine_diff_density_rms 0.080
_refine_ls_extinction_method none
_refine_ls_goodness_of_fit_ref 1.018
_refine_ls_hydrogen_treatment constr
_refine_ls_matrix_type full
_refine_ls_number_parameters 1521
_refine_ls_number_reflns 14637
_refine_ls_number_restraints 1617
_refine_ls_restrained_S_all 0.998
_refine_ls_R_factor_all 0.0773
_refine_ls_R_factor_gt 0.0509
_refine_ls_shift/su_max 0.002
_refine_ls_shift/su_mean 0.000
_refine_ls_structure_factor_coef Fsqd
_refine_ls_weighting_details 'w=1/[\s^2^(Fo^2^)+(0.0634P)^2^+8.4797P] where P=(Fo^2^+2Fc^2^)/3'
_refine_ls_weighting_scheme calc
_refine_ls_wR_factor_gt 0.1236
_refine_ls_wR_factor_ref 0.1361
_reflns_Friedel_coverage 0.000
_reflns_number_gt 10897
_reflns_number_total 14637
_reflns_threshold_expression 'I > 2\s(I)'
_cod_data_source_file c7sc04055e2.cif
_cod_data_source_block pbar
_cod_depositor_comments 'Adding full bibliography for 1548292.cif.'
_cod_database_code 1548292
_shelx_shelxl_version_number 2016/6
_shelx_space_group_comment
;
The symmetry employed for this shelxl refinement is uniquely defined
by the following loop, which should always be used as a source of
symmetry information in preference to the above space-group names.
They are only intended as comments.
;

loop_
_space_group_symop_operation_xyz
'x, y, z'
'-x, -y, -z'

loop_
_atom_site_label
_atom_site_type_symbol
_atom_site_fract_x
_atom_site_fract_y
_atom_site_fract_z
_atom_site_U_iso_or_equiv
_atom_site_adp_type
_atom_site_occupancy
_atom_site_site_symmetry_order
_atom_site_calc_flag
_atom_site_refinement_flags_posn
_atom_site_refinement_flags_adp
_atom_site_refinement_flags_occupancy
_atom_site_disorder_assembly
_atom_site_disorder_group
C1 C 1.0686(3) 0.7281(2) -0.1475(2) 0.0247(9) Uani 1 1 d . . . . .
H1 H 1.114127 0.714693 -0.183251 0.030 Uiso 1 1 calc R U . . .
C2 C 1.1159(3) 0.7550(2) -0.1028(2) 0.0256(9) Uani 1 1 d . . . . .
H2 H 1.191976 0.760241 -0.109265 0.031 Uiso 1 1 calc R U . . .
C3 C 1.0510(3) 0.7742(2) -0.0486(2) 0.0233(9) Uani 1 1 d . . . . .
H3 H 1.082354 0.791367 -0.017546 0.028 Uiso 1 1 calc R U . . .
C4 C 0.9366(3) 0.7673(2) -0.0411(2) 0.0221(8) Uani 1 1 d . . . . .
C5 C 0.8940(3) 0.7412(2) -0.0890(2) 0.0207(8) Uani 1 1 d . . . . .
C6 C 0.7774(3) 0.7334(2) -0.0849(2) 0.0232(9) Uani 1 1 d . . . . .
C7 C 0.6370(3) 0.7008(3) -0.1329(2) 0.0327(10) Uani 1 1 d . . . . .
H7 H 0.613648 0.681626 -0.165394 0.039 Uiso 1 1 calc R U . . .
C8 C 0.5593(4) 0.7227(3) -0.0857(2) 0.0382(11) Uani 1 1 d . . . . .
H8 H 0.485261 0.719879 -0.088180 0.046 Uiso 1 1 calc R U . . .
C9 C 0.5904(3) 0.7484(3) -0.0354(2) 0.0339(10) Uani 1 1 d . . . . .
H9 H 0.538327 0.762292 -0.002895 0.041 Uiso 1 1 calc R U . . .
C10 C 0.7031(3) 0.7534(2) -0.0339(2) 0.0268(9) Uani 1 1 d . . . . .
C11 C 0.7454(3) 0.7776(2) 0.0185(2) 0.0264(9) Uani 1 1 d D . . . .
C12 C 0.8604(3) 0.7828(2) 0.0158(2) 0.0237(9) Uani 1 1 d . . . . .
C13 C 0.8293(3) 0.8098(2) 0.1197(2) 0.0244(9) Uani 1 1 d D . . . .
N4 N 0.6732(7) 0.7859(2) 0.0730(3) 0.0304(13) Uani 0.785(4) 1 d D U P A 1
C14 C 0.7142(5) 0.8028(4) 0.1231(4) 0.0291(13) Uani 0.785(4) 1 d D U P A 1
C15 C 0.6385(5) 0.8111(4) 0.1844(3) 0.0307(13) Uani 0.785(4) 1 d D U P A 1
C16 C 0.5241(5) 0.8002(4) 0.1934(3) 0.0418(15) Uani 0.785(4) 1 d D U P A 1
H16 H 0.493397 0.787284 0.159664 0.050 Uiso 0.785(4) 1 calc R U P A 1
C17 C 0.4592(5) 0.8087(5) 0.2522(4) 0.0500(16) Uani 0.785(4) 1 d D U P A 1
H17 H 0.383604 0.799680 0.260263 0.060 Uiso 0.785(4) 1 calc R U P A 1
C18 C 0.5070(5) 0.8311(4) 0.3004(3) 0.0431(15) Uani 0.785(4) 1 d D U P A 1
H18 H 0.461219 0.838970 0.339244 0.052 Uiso 0.785(4) 1 calc R U P A 1
N6 N 0.6145(5) 0.8416(3) 0.2936(3) 0.0331(13) Uani 0.785(4) 1 d D U P A 1
C19 C 0.6788(4) 0.8296(4) 0.2368(4) 0.0284(13) Uani 0.785(4) 1 d D U P A 1
N4B N 0.678(3) 0.7965(4) 0.0683(9) 0.030(4) Uani 0.215(4) 1 d D U P A 2
C14B C 0.7148(13) 0.8130(14) 0.1197(14) 0.031(3) Uani 0.215(4) 1 d D U P A 2
C15B C 0.6384(16) 0.8346(12) 0.1730(12) 0.033(3) Uani 0.215(4) 1 d D U P A 2
C16B C 0.5252(15) 0.8404(12) 0.1712(10) 0.035(3) Uani 0.215(4) 1 d D U P A 2
H16B H 0.496534 0.832554 0.134231 0.043 Uiso 0.215(4) 1 calc R U P A 2
C17B C 0.4593(15) 0.8577(12) 0.2248(10) 0.039(3) Uani 0.215(4) 1 d D U P A 2
H17B H 0.383805 0.859629 0.226318 0.047 Uiso 0.215(4) 1 calc R U P A 2
C18B C 0.5052(16) 0.8726(12) 0.2772(11) 0.037(3) Uani 0.215(4) 1 d D U P A 2
H18B H 0.459126 0.886562 0.312347 0.045 Uiso 0.215(4) 1 calc R U P A 2
N6B N 0.6110(17) 0.8679(11) 0.2799(12) 0.034(3) Uani 0.215(4) 1 d D U P A 2
C19B C 0.6789(12) 0.8492(12) 0.2279(12) 0.030(3) Uani 0.215(4) 1 d D U P A 2
C20 C 0.7970(3) 0.8376(2) 0.2331(2) 0.0262(9) Uani 1 1 d D U . . .
C21 C 0.9356(4) 0.8524(3) 0.2896(3) 0.0387(11) Uani 1 1 d . U . . .
H21 H 0.958795 0.861915 0.327668 0.046 Uiso 1 1 calc R U . . .
C22 C 1.0142(4) 0.8404(3) 0.2364(3) 0.0442(12) Uani 1 1 d . U . . .
H22 H 1.088141 0.840880 0.239597 0.053 Uiso 1 1 calc R U . . .
C23 C 0.9828(4) 0.8277(3) 0.1796(3) 0.0382(11) Uani 1 1 d . U . . .
H23 H 1.034927 0.820590 0.142990 0.046 Uiso 1 1 calc R U . . .
C24 C 0.8710(3) 0.8256(2) 0.1769(2) 0.0276(9) Uani 1 1 d . U . . .
C28 C 0.6118(4) 0.9125(3) 0.5514(2) 0.0329(10) Uani 1 1 d D U . . .
C29 C 0.6482(3) 0.9161(2) 0.4795(2) 0.0275(9) Uani 1 1 d D U . . .
C30 C 0.6739(3) 0.9894(2) 0.4225(2) 0.0275(9) Uani 1 1 d . U . . .
C32 C 0.7207(4) 1.1267(3) 0.3110(3) 0.0396(11) Uani 1 1 d D U . . .
H32 H 0.737032 1.173351 0.272192 0.047 Uiso 1 1 calc R U . B 2
C33 C 0.6916(4) 1.1272(3) 0.3798(3) 0.0393(11) Uani 1 1 d . U . . .
H33 H 0.688340 1.173782 0.387849 0.047 Uiso 1 1 calc R U . . .
C34 C 0.6664(4) 1.0571(3) 0.4385(2) 0.0327(10) Uani 1 1 d . U . . .
C35 C 0.6307(4) 1.0514(3) 0.5123(3) 0.0382(11) Uani 1 1 d . U . . .
H35 H 0.625747 1.096271 0.523478 0.046 Uiso 1 1 calc R U . . .
C36 C 0.6043(4) 0.9826(3) 0.5657(2) 0.0370(10) Uani 1 1 d . U . . .
H36 H 0.580547 0.980822 0.613166 0.044 Uiso 1 1 calc R U . . .
N7 N 0.6572(3) 0.8521(2) 0.46017(18) 0.0296(8) Uani 0.512(5) 1 d D U P A 1
C25 C 0.632(3) 0.7824(7) 0.5113(8) 0.034(2) Uani 0.512(5) 1 d D U P A 1
C26 C 0.5835(19) 0.7758(11) 0.5826(8) 0.037(3) Uani 0.512(5) 1 d D U P A 1
H26 H 0.556894 0.727678 0.616436 0.045 Uiso 0.512(5) 1 calc R U P A 1
C27 C 0.5752(19) 0.8391(8) 0.6022(10) 0.034(3) Uani 0.512(5) 1 d D U P A 1
H27 H 0.544956 0.833780 0.649863 0.041 Uiso 0.512(5) 1 calc R U P A 1
C37 C 0.6411(16) 0.7140(9) 0.4886(12) 0.0436(11) Uani 0.512(5) 1 d D U P A 1
C38 C 0.7449(16) 0.6898(11) 0.4654(12) 0.051(3) Uani 0.512(5) 1 d D U P A 1
C39 C 0.7491(13) 0.6318(9) 0.4362(8) 0.058(3) Uani 0.512(5) 1 d D U P A 1
H39 H 0.817288 0.613706 0.423164 0.069 Uiso 0.512(5) 1 calc R U P A 1
C40 C 0.6586(13) 0.6002(8) 0.4258(8) 0.060(3) Uani 0.512(5) 1 d D U P A 1
C41 C 0.5547(13) 0.6264(8) 0.4447(7) 0.058(3) Uani 0.512(5) 1 d D U P A 1
H41 H 0.492266 0.608134 0.434693 0.070 Uiso 0.512(5) 1 calc R U P A 1
C42 C 0.5475(15) 0.6812(10) 0.4794(11) 0.054(2) Uani 0.512(5) 1 d D U P A 1
C43 C 0.849(2) 0.7206(19) 0.478(2) 0.065(5) Uani 0.512(5) 1 d D U P A 1
H43A H 0.908104 0.721914 0.439427 0.097 Uiso 0.512(5) 1 calc R U P A 1
H43B H 0.865462 0.687551 0.523622 0.097 Uiso 0.512(5) 1 calc R U P A 1
H43C H 0.837934 0.771914 0.478616 0.097 Uiso 0.512(5) 1 calc R U P A 1
C44 C 0.4329(15) 0.7010(13) 0.5110(10) 0.048(4) Uani 0.512(5) 1 d D U P A 1
H44A H 0.427636 0.756134 0.494890 0.073 Uiso 0.512(5) 1 calc R U P A 1
H44B H 0.421946 0.680224 0.563169 0.073 Uiso 0.512(5) 1 calc R U P A 1
H44C H 0.377819 0.678931 0.494758 0.073 Uiso 0.512(5) 1 calc R U P A 1
C45 C 0.6629(17) 0.5387(9) 0.3899(9) 0.088(5) Uani 0.512(5) 1 d D U P A 1
H45A H 0.631241 0.558181 0.346764 0.131 Uiso 0.512(5) 1 calc R U P A 1
H45B H 0.622135 0.492639 0.423263 0.131 Uiso 0.512(5) 1 calc R U P A 1
H45C H 0.737877 0.526849 0.377270 0.131 Uiso 0.512(5) 1 calc R U P A 1
N7B N 0.6572(3) 0.8521(2) 0.46017(18) 0.0296(8) Uani 0.488(5) 1 d D U P A 2
C25B C 0.628(3) 0.7840(7) 0.5129(9) 0.034(2) Uani 0.488(5) 1 d D U P A 2
C26B C 0.5999(19) 0.7766(12) 0.5864(8) 0.034(3) Uani 0.488(5) 1 d D U P A 2
H26B H 0.585753 0.727666 0.621997 0.040 Uiso 0.488(5) 1 calc R U P A 2
C27B C 0.593(2) 0.8399(8) 0.6059(10) 0.032(3) Uani 0.488(5) 1 d D U P A 2
H27B H 0.575581 0.834891 0.654611 0.039 Uiso 0.488(5) 1 calc R U P A 2
C37B C 0.6437(16) 0.7170(9) 0.4884(13) 0.0436(11) Uani 0.488(5) 1 d D U P A 2
C38B C 0.7501(16) 0.6902(11) 0.4771(12) 0.048(3) Uani 0.488(5) 1 d D U P A 2
C39B C 0.7636(14) 0.6256(9) 0.4575(9) 0.059(3) Uani 0.488(5) 1 d D U P A 2
H39B H 0.833954 0.608273 0.448891 0.071 Uiso 0.488(5) 1 calc R U P A 2
C40B C 0.6771(13) 0.5865(8) 0.4505(9) 0.064(3) Uani 0.488(5) 1 d D U P A 2
C41B C 0.5701(13) 0.6094(8) 0.4676(8) 0.061(3) Uani 0.488(5) 1 d D U P A 2
H41B H 0.510171 0.579912 0.467551 0.073 Uiso 0.488(5) 1 calc R U P A 2
C42B C 0.5532(16) 0.6765(10) 0.4849(12) 0.053(3) Uani 0.488(5) 1 d D U P A 2
C43B C 0.849(2) 0.732(2) 0.484(2) 0.053(4) Uani 0.488(5) 1 d D U P A 2
H43D H 0.915011 0.710948 0.466384 0.080 Uiso 0.488(5) 1 calc R U P A 2
H43E H 0.846498 0.725718 0.533912 0.080 Uiso 0.488(5) 1 calc R U P A 2
H43F H 0.848678 0.786116 0.455482 0.080 Uiso 0.488(5) 1 calc R U P A 2
C44B C 0.4372(18) 0.7094(15) 0.4896(12) 0.067(5) Uani 0.488(5) 1 d D U P A 2
H44D H 0.440782 0.761751 0.456020 0.100 Uiso 0.488(5) 1 calc R U P A 2
H44E H 0.411117 0.708485 0.538099 0.100 Uiso 0.488(5) 1 calc R U P A 2
H44F H 0.387905 0.678508 0.477532 0.100 Uiso 0.488(5) 1 calc R U P A 2
C45B C 0.6939(16) 0.5172(9) 0.4251(10) 0.084(5) Uani 0.488(5) 1 d D U P A 2
H45D H 0.741219 0.532958 0.378318 0.126 Uiso 0.488(5) 1 calc R U P A 2
H45E H 0.624161 0.498468 0.421517 0.126 Uiso 0.488(5) 1 calc R U P A 2
H45F H 0.726752 0.476808 0.459460 0.126 Uiso 0.488(5) 1 calc R U P A 2
C31 C 0.726(3) 1.0559(6) 0.3012(6) 0.032(3) Uani 0.5 1 d D U P C -1
C46 C 0.7687(10) 1.0548(14) 0.2271(8) 0.037(2) Uani 0.5 1 d D U P C -1
C47 C 0.6946(10) 1.0575(9) 0.1818(7) 0.044(3) Uani 0.5 1 d D U P C -1
C48 C 0.7348(10) 1.0473(7) 0.1163(6) 0.046(2) Uani 0.5 1 d D U P C -1
H48 H 0.686798 1.049815 0.084728 0.055 Uiso 0.5 1 calc R U P C -1
C49 C 0.8424(11) 1.0337(8) 0.0970(6) 0.043(2) Uani 0.5 1 d D U P C -1
C50 C 0.9153(9) 1.0366(7) 0.1412(6) 0.040(2) Uani 0.5 1 d D U P C -1
H50 H 0.989735 1.031366 0.126444 0.047 Uiso 0.5 1 calc R U P C -1
C51 C 0.8805(10) 1.0469(9) 0.2067(6) 0.035(3) Uani 0.5 1 d D U P C -1
C52 C 0.9604(12) 1.0492(12) 0.2551(7) 0.048(4) Uani 0.5 1 d D U P C -1
H52A H 1.030154 1.032127 0.238047 0.071 Uiso 0.5 1 calc R U P C -1
H52B H 0.932541 1.015677 0.304042 0.071 Uiso 0.5 1 calc R U P C -1
H52C H 0.969068 1.101107 0.253845 0.071 Uiso 0.5 1 calc R U P C -1
C53 C 0.5752(11) 1.0722(10) 0.2030(9) 0.058(4) Uani 0.5 1 d D U P C -1
H53A H 0.540047 1.027181 0.241727 0.086 Uiso 0.5 1 calc R U P C -1
H53B H 0.539643 1.083055 0.161824 0.086 Uiso 0.5 1 calc R U P C -1
H53C H 0.570128 1.115560 0.219034 0.086 Uiso 0.5 1 calc R U P C -1
C54 C 0.8830(12) 1.0226(8) 0.0241(6) 0.062(3) Uani 0.5 1 d D U P C -1
H54A H 0.824378 1.031420 -0.003031 0.092 Uiso 0.5 1 calc R U P C -1
H54B H 0.906555 0.970789 0.033056 0.092 Uiso 0.5 1 calc R U P C -1
H54C H 0.943486 1.058671 -0.003158 0.092 Uiso 0.5 1 calc R U P C -1
C31B C 0.727(3) 1.0558(6) 0.2975(6) 0.034(3) Uani 0.5 1 d D U P C 2
C46B C 0.7481(10) 1.0484(14) 0.2236(8) 0.037(2) Uani 0.5 1 d D U P C 2
C47B C 0.6629(10) 1.0451(10) 0.1885(7) 0.044(3) Uani 0.5 1 d D U P C 2
C48B C 0.6858(10) 1.0336(8) 0.1225(6) 0.051(3) Uani 0.5 1 d D U P C 2
H48B H 0.628053 1.030507 0.099384 0.062 Uiso 0.5 1 calc R U P C 2
C49B C 0.7905(12) 1.0268(8) 0.0906(6) 0.052(3) Uani 0.5 1 d D U P C 2
C50B C 0.8765(10) 1.0305(8) 0.1248(7) 0.044(3) Uani 0.5 1 d D U P C 2
H50B H 0.948037 1.025196 0.103713 0.053 Uiso 0.5 1 calc R U P C 2
C51B C 0.8565(11) 1.0423(10) 0.1907(7) 0.040(3) Uani 0.5 1 d D U P C 2
C52B C 0.9500(14) 1.0511(11) 0.2267(8) 0.054(4) Uani 0.5 1 d D U P C 2
H52D H 1.017474 1.039571 0.201105 0.081 Uiso 0.5 1 calc R U P C 2
H52E H 0.937103 1.016008 0.276200 0.081 Uiso 0.5 1 calc R U P C 2
H52F H 0.954951 1.103213 0.225615 0.081 Uiso 0.5 1 calc R U P C 2
C53B C 0.5454(11) 1.0513(10) 0.2215(9) 0.054(4) Uani 0.5 1 d D U P C 2
H53D H 0.523546 1.006814 0.264798 0.080 Uiso 0.5 1 calc R U P C 2
H53E H 0.498780 1.053655 0.187270 0.080 Uiso 0.5 1 calc R U P C 2
H53F H 0.538870 1.097253 0.233570 0.080 Uiso 0.5 1 calc R U P C 2
C54B C 0.8114(14) 1.0102(9) 0.0198(6) 0.074(4) Uani 0.5 1 d D U P C 2
H54D H 0.742524 1.002117 0.007264 0.111 Uiso 0.5 1 calc R U P C 2
H54E H 0.853197 0.964756 0.026009 0.111 Uiso 0.5 1 calc R U P C 2
H54F H 0.851773 1.053474 -0.018381 0.111 Uiso 0.5 1 calc R U P C 2
C55 C 1.0606(4) 0.5816(3) -0.2403(3) 0.0405(11) Uani 1 1 d . U . . .
H55 H 1.038579 0.543933 -0.194571 0.049 Uiso 1 1 calc R U . . .
C56 C 1.1480(4) 0.5680(3) -0.2877(3) 0.0525(13) Uani 1 1 d . U . . .
H56 H 1.184412 0.522005 -0.274064 0.063 Uiso 1 1 calc R U . . .
C57 C 1.1793(5) 0.6233(4) -0.3544(4) 0.0648(16) Uani 1 1 d . U . . .
H57 H 1.237613 0.615127 -0.386940 0.078 Uiso 1 1 calc R U . . .
C58 C 1.1258(5) 0.6908(3) -0.3741(3) 0.0601(15) Uani 1 1 d . U . . .
H58 H 1.147295 0.728511 -0.419836 0.072 Uiso 1 1 calc R U . . .
C59 C 1.0395(4) 0.7023(3) -0.3254(3) 0.0409(11) Uani 1 1 d . U . . .
C60 C 0.9743(4) 0.7725(3) -0.3393(2) 0.0424(11) Uani 1 1 d . U . . .
C61 C 0.9930(5) 0.8361(3) -0.4036(3) 0.0616(15) Uani 1 1 d . U . . .
H61 H 1.048248 0.836344 -0.441893 0.074 Uiso 1 1 calc R U . . .
C62 C 0.9283(6) 0.8987(3) -0.4095(3) 0.0714(17) Uani 1 1 d . U . . .
H62 H 0.939497 0.941439 -0.452474 0.086 Uiso 1 1 calc R U . . .
C63 C 0.8481(5) 0.8988(3) -0.3531(3) 0.0576(14) Uani 1 1 d . U . . .
H63 H 0.805108 0.941411 -0.356682 0.069 Uiso 1 1 calc R U . . .
C64 C 0.8326(4) 0.8341(3) -0.2907(3) 0.0446(12) Uani 1 1 d . U . . .
H64 H 0.779236 0.834336 -0.251678 0.054 Uiso 1 1 calc R U . . .
C65 C 0.7565(4) 0.6358(3) -0.3027(2) 0.0352(10) Uani 1 1 d . U . . .
H65 H 0.775494 0.686713 -0.332933 0.042 Uiso 1 1 calc R U . . .
C66 C 0.7040(4) 0.5874(3) -0.3291(3) 0.0401(11) Uani 1 1 d . U . . .
H66 H 0.688630 0.605133 -0.375924 0.048 Uiso 1 1 calc R U . . .
C67 C 0.6765(4) 0.5132(3) -0.2830(3) 0.0463(12) Uani 1 1 d . U . . .
H67 H 0.642655 0.479660 -0.299137 0.056 Uiso 1 1 calc R U . . .
C68 C 0.6970(4) 0.4875(3) -0.2150(3) 0.0488(12) Uani 1 1 d . U . . .
H68 H 0.676342 0.437081 -0.183919 0.059 Uiso 1 1 calc R U . . .
C69 C 0.7493(4) 0.5373(3) -0.1919(2) 0.0361(10) Uani 1 1 d . U . . .
C70 C 0.7782(4) 0.5150(3) -0.1187(2) 0.0377(11) Uani 1 1 d . U . . .
C71 C 0.7375(5) 0.4467(3) -0.0615(3) 0.0494(13) Uani 1 1 d . U . . .
H71 H 0.690683 0.412085 -0.068104 0.059 Uiso 1 1 calc R U . . .
C72 C 0.7685(5) 0.4318(3) 0.0047(3) 0.0530(13) Uani 1 1 d . U . . .
H72 H 0.742063 0.387132 0.043724 0.064 Uiso 1 1 calc R U . . .
C73 C 0.8379(5) 0.4829(3) 0.0127(3) 0.0467(12) Uani 1 1 d . U . . .
H73 H 0.860231 0.473020 0.057026 0.056 Uiso 1 1 calc R U . . .
C74 C 0.8747(4) 0.5491(3) -0.0450(2) 0.0406(11) Uani 1 1 d . U . . .
H74 H 0.921246 0.583800 -0.038322 0.049 Uiso 1 1 calc R U . . .
N13 N 0.2437(8) 1.0810(4) 0.1510(6) 0.182(6) Uani 0.785(4) 1 d D U P A 1
C75 C 0.2672(7) 1.0257(4) 0.1490(5) 0.089(3) Uani 0.785(4) 1 d D U P A 1
C76 C 0.3079(8) 0.9507(4) 0.1607(6) 0.103(3) Uani 0.785(4) 1 d D U P A 1
H76A H 0.369604 0.953223 0.123166 0.154 Uiso 0.785(4) 1 d R U P A 1
H76B H 0.251309 0.916315 0.160109 0.154 Uiso 0.785(4) 1 d R U P A 1
H76C H 0.330492 0.931892 0.207130 0.154 Uiso 0.785(4) 1 d R U P A 1
N16 N 0.358(2) 1.0351(12) 0.0939(11) 0.092(5) Uani 0.215(4) 1 d D U P A -1
C81 C 0.4024(18) 1.0165(12) 0.0522(10) 0.101(7) Uani 0.215(4) 1 d D U P A -1
C82 C 0.477(2) 1.005(2) -0.0059(12) 0.093(10) Uani 0.215(4) 1 d D U P A -1
H82A H 0.518973 0.961174 0.013032 0.139 Uiso 0.215(4) 1 calc R U P A -1
H82B H 0.525024 1.050452 -0.030483 0.139 Uiso 0.215(4) 1 calc R U P A -1
H82C H 0.436192 0.997055 -0.039495 0.139 Uiso 0.215(4) 1 calc R U P A -1
O3 O 0.1967(16) 0.9336(11) 0.1877(15) 0.118(5) Uani 0.215(4) 1 d . U P A -1
H3A H 0.188776 0.977336 0.155879 0.177 Uiso 0.215(4) 1 d R U P A -1
H3B H 0.180698 0.939602 0.228422 0.177 Uiso 0.215(4) 1 d R U P A -1
N14 N 0.7784(8) 0.6137(6) 0.1512(9) 0.127(5) Uani 0.512(5) 1 d D U P A 1
C77 C 0.6927(8) 0.6027(11) 0.1550(9) 0.115(5) Uani 0.512(5) 1 d D U P A 1
C78 C 0.5850(10) 0.5885(16) 0.1458(12) 0.127(6) Uani 0.512(5) 1 d D U P A 1
H78A H 0.579548 0.538064 0.142914 0.191 Uiso 0.512(5) 1 calc R U P A 1
H78B H 0.570114 0.626813 0.101856 0.191 Uiso 0.512(5) 1 calc R U P A 1
H78C H 0.532688 0.591164 0.186487 0.191 Uiso 0.512(5) 1 calc R U P A 1
N15 N 0.7027(10) 0.6146(8) 0.2286(8) 0.118(5) Uani 0.488(5) 1 d D U P A 2
C79 C 0.6585(10) 0.6009(11) 0.1929(7) 0.115(5) Uani 0.488(5) 1 d D U P A 2
C80 C 0.6205(15) 0.5847(14) 0.1365(9) 0.117(6) Uani 0.488(5) 1 d D U P A 2
H80A H 0.681956 0.584243 0.099847 0.175 Uiso 0.488(5) 1 calc R U P A 2
H80B H 0.571783 0.623691 0.115384 0.175 Uiso 0.488(5) 1 calc R U P A 2
H80C H 0.582015 0.534992 0.156242 0.175 Uiso 0.488(5) 1 calc R U P A 2
N17 N 0.9325(11) 0.5949(7) 0.0978(6) 0.083(4) Uani 0.488(5) 1 d D U P A 2
C83 C 0.9578(9) 0.6078(7) 0.1410(5) 0.058(3) Uani 0.488(5) 1 d D U P A 2
C84 C 0.9700(11) 0.6258(8) 0.2027(6) 0.080(4) Uani 0.488(5) 1 d D U P A 2
H84A H 0.898974 0.625682 0.231379 0.120 Uiso 0.488(5) 1 calc R U P A 2
H84B H 1.005970 0.676027 0.187122 0.120 Uiso 0.488(5) 1 calc R U P A 2
H84C H 1.013431 0.587850 0.231484 0.120 Uiso 0.488(5) 1 calc R U P A 2
N19 N 1.0553(19) 0.5418(11) 0.383(2) 0.133(7) Uani 0.234(7) 1 d D U P D 2
C89 C 1.1021(16) 0.5956(9) 0.3624(18) 0.114(5) Uani 0.234(7) 1 d D U P D 2
C90 C 1.181(2) 0.6576(12) 0.342(2) 0.132(8) Uani 0.234(7) 1 d D U P D 2
H90A H 1.248603 0.637959 0.356979 0.198 Uiso 0.234(7) 1 calc R U P D 2
H90B H 1.154319 0.694036 0.364430 0.198 Uiso 0.234(7) 1 calc R U P D 2
H90C H 1.194181 0.682873 0.289853 0.198 Uiso 0.234(7) 1 calc R U P D 2
O2 O 0.9648(9) 0.5132(6) 0.3935(6) 0.113(3) Uani 0.512(5) 1 d D U P A 1
C85 C 1.0414(11) 0.5368(10) 0.3367(9) 0.098(4) Uani 0.512(5) 1 d D U P A 1
H85A H 1.045135 0.501657 0.310099 0.118 Uiso 0.512(5) 1 calc R U P A 1
H85B H 1.111920 0.538719 0.350925 0.118 Uiso 0.512(5) 1 calc R U P A 1
C86 C 1.0139(13) 0.6204(10) 0.2871(9) 0.116(5) Uani 0.512(5) 1 d D U P A 1
H86A H 1.020721 0.656373 0.311166 0.173 Uiso 0.512(5) 1 calc R U P A 1
H86B H 0.940084 0.619367 0.278699 0.173 Uiso 0.512(5) 1 calc R U P A 1
H86C H 1.064091 0.636177 0.241499 0.173 Uiso 0.512(5) 1 calc R U P A 1
C87 C 0.9989(12) 0.4466(10) 0.4312(10) 0.111(4) Uani 0.512(5) 1 d D U P A 1
H87A H 1.067824 0.453327 0.445453 0.133 Uiso 0.512(5) 1 calc R U P A 1
H87B H 1.009421 0.412805 0.403078 0.133 Uiso 0.512(5) 1 calc R U P A 1
C88 C 0.9026(17) 0.4111(11) 0.5022(10) 0.130(6) Uani 0.512(5) 1 d D U P A 1
H88A H 0.906004 0.437415 0.535531 0.195 Uiso 0.512(5) 1 calc R U P A 1
H88B H 0.912513 0.356937 0.525595 0.195 Uiso 0.512(5) 1 calc R U P A 1
H88C H 0.832238 0.417880 0.487468 0.195 Uiso 0.512(5) 1 calc R U P A 1
N20 N 1.3145(13) 0.6027(15) 0.3851(13) 0.131(8) Uani 0.266(7) 1 d D U P D 3
C91 C 1.2361(13) 0.6094(14) 0.4143(11) 0.123(7) Uani 0.266(7) 1 d D U P D 3
C92 C 1.1287(15) 0.629(2) 0.4390(19) 0.137(8) Uani 0.266(7) 1 d D U P D 3
H92A H 1.107252 0.672878 0.401584 0.205 Uiso 0.266(7) 1 calc R U P D 3
H92B H 1.128111 0.641513 0.481775 0.205 Uiso 0.266(7) 1 calc R U P D 3
H92C H 1.078157 0.585930 0.450226 0.205 Uiso 0.266(7) 1 calc R U P D 3
O1 O 1.0065(8) 0.5949(5) 0.0928(5) 0.069(2) Uani 0.512(5) 1 d . U P A 1
H1A H 0.938627 0.595738 0.089864 0.103 Uiso 0.512(5) 1 d R U P A 1
H1B H 1.025757 0.549103 0.100224 0.103 Uiso 0.512(5) 1 d R U P A 1
N1 N 0.9587(3) 0.72046(18) -0.14141(17) 0.0223(7) Uani 1 1 d . . . . .
N2 N 0.7453(3) 0.7063(2) -0.13330(17) 0.0266(8) Uani 1 1 d . . . . .
N3 N 0.9008(3) 0.80010(19) 0.06581(17) 0.0242(7) Uani 1 1 d . . . . .
N5 N 0.8288(3) 0.8512(2) 0.28882(18) 0.0287(8) Uani 1 1 d . . . . .
N8 N 0.7027(3) 0.9890(2) 0.35359(18) 0.0279(8) Uani 1 1 d D . . . .
N9 N 1.0072(3) 0.6473(2) -0.25856(18) 0.0296(8) Uani 1 1 d . . . . .
N10 N 0.8908(3) 0.77108(19) -0.28375(18) 0.0300(8) Uani 1 1 d . . . . .
N11 N 0.7800(3) 0.61118(19) -0.23581(18) 0.0267(8) Uani 1 1 d . . . . .
N12 N 0.8473(3) 0.5664(2) -0.11012(19) 0.0332(9) Uani 1 1 d . . . . .
F1 F 0.1512(3) 0.92039(18) 0.44152(16) 0.0610(8) Uani 1 1 d . . . . .
F2 F 0.2397(3) 0.81119(18) 0.45532(19) 0.0740(10) Uani 1 1 d . . . . .
F3 F 0.2150(3) 0.8163(2) 0.3440(2) 0.0800(11) Uani 1 1 d . . . . .
F4 F 0.1252(3) 0.9255(2) 0.33162(18) 0.0719(10) Uani 1 1 d . . . . .
F5 F 0.0733(3) 0.81785(19) 0.42923(17) 0.0651(9) Uani 1 1 d . . . . .
F6 F 0.2952(2) 0.91855(19) 0.35649(16) 0.0554(8) Uani 1 1 d . . . . .
F7 F 0.6736(3) 0.30029(17) 0.27961(19) 0.0735(11) Uani 1 1 d . . . . .
F8 F 0.5790(3) 0.4048(2) 0.26374(19) 0.0715(10) Uani 1 1 d . . . . .
F9 F 0.5528(3) 0.40311(16) 0.15462(17) 0.0590(8) Uani 1 1 d . . . . .
F10 F 0.6499(3) 0.2987(2) 0.17044(19) 0.0725(10) Uani 1 1 d . . . . .
F11 F 0.5069(3) 0.2975(2) 0.25367(15) 0.0740(11) Uani 1 1 d . . . . .
F12 F 0.7211(3) 0.4051(2) 0.17930(17) 0.0770(11) Uani 1 1 d . . . . .
F13 F 0.2684(2) 0.7739(2) 0.16067(17) 0.0654(9) Uani 1 1 d . . . . .
F14 F 0.3811(2) 0.82652(16) 0.05226(16) 0.0499(7) Uani 1 1 d . . . . .
F15 F 0.3095(2) 0.74236(19) 0.01190(17) 0.0605(8) Uani 1 1 d . . . . .
F16 F 0.1977(3) 0.6904(2) 0.12009(19) 0.0710(10) Uani 1 1 d . . . . .
F17 F 0.1981(2) 0.81710(19) 0.05851(17) 0.0582(8) Uani 1 1 d . . . . .
F18 F 0.3813(2) 0.69906(17) 0.11380(19) 0.0642(9) Uani 1 1 d . . . . .
P1 P 0.18382(11) 0.86807(8) 0.39272(7) 0.0419(3) Uani 1 1 d . . . . .
P2 P 0.61281(9) 0.35232(6) 0.21724(6) 0.0280(2) Uani 1 1 d . . . . .
P3 P 0.28988(10) 0.75856(8) 0.08654(7) 0.0413(3) Uani 1 1 d . . . . .
Cu1 Cu 0.70201(4) 0.87867(3) 0.35272(3) 0.03239(15) Uani 1 1 d . . . . .
Ru1 Ru 0.87282(3) 0.67143(2) -0.19479(2) 0.02211(10) Uani 1 1 d . . . . .

loop_
_atom_site_aniso_label
_atom_site_aniso_U_11
_atom_site_aniso_U_22
_atom_site_aniso_U_33
_atom_site_aniso_U_23
_atom_site_aniso_U_13
_atom_site_aniso_U_12
C1 0.022(2) 0.025(2) 0.023(2) -0.0085(17) 0.0040(17) 0.0017(17)
C2 0.018(2) 0.029(2) 0.026(2) -0.0088(18) 0.0024(17) 0.0009(17)
C3 0.021(2) 0.023(2) 0.024(2) -0.0073(17) -0.0005(16) -0.0023(16)
C4 0.021(2) 0.021(2) 0.022(2) -0.0062(16) -0.0011(16) 0.0024(16)
C5 0.019(2) 0.0189(19) 0.021(2) -0.0048(16) -0.0007(16) 0.0009(16)
C6 0.022(2) 0.025(2) 0.023(2) -0.0093(17) -0.0018(17) -0.0010(16)
C7 0.029(2) 0.045(3) 0.029(2) -0.019(2) -0.0054(19) -0.001(2)
C8 0.020(2) 0.060(3) 0.041(3) -0.027(2) -0.002(2) -0.002(2)
C9 0.022(2) 0.050(3) 0.036(3) -0.025(2) -0.0024(19) 0.003(2)
C10 0.021(2) 0.032(2) 0.029(2) -0.0130(18) -0.0027(17) 0.0029(17)
C11 0.022(2) 0.031(2) 0.026(2) -0.0123(18) -0.0004(17) -0.0002(17)
C12 0.021(2) 0.025(2) 0.023(2) -0.0080(17) -0.0005(16) 0.0038(16)
C13 0.022(2) 0.026(2) 0.028(2) -0.0126(18) -0.0023(17) 0.0019(17)
N4 0.021(2) 0.046(3) 0.030(3) -0.022(2) 0.001(2) 0.002(2)
C14 0.024(2) 0.039(3) 0.028(3) -0.018(2) 0.001(2) 0.000(2)
C15 0.024(2) 0.041(3) 0.031(3) -0.020(2) 0.000(2) 0.003(2)
C16 0.027(3) 0.066(4) 0.038(3) -0.029(3) 0.002(2) -0.003(3)
C17 0.028(3) 0.080(4) 0.044(3) -0.030(3) 0.006(3) -0.002(3)
C18 0.030(3) 0.069(4) 0.036(3) -0.031(3) 0.007(2) -0.001(3)
N6 0.027(2) 0.047(3) 0.028(3) -0.020(2) 0.001(2) 0.001(2)
C19 0.025(2) 0.034(3) 0.026(3) -0.014(2) 0.003(2) 0.001(2)
N4B 0.021(6) 0.043(6) 0.031(6) -0.021(5) 0.001(5) 0.000(5)
C14B 0.024(5) 0.042(5) 0.031(5) -0.021(5) 0.002(4) 0.001(4)
C15B 0.026(4) 0.044(4) 0.031(4) -0.020(4) 0.002(4) 0.000(4)
C16B 0.025(4) 0.054(5) 0.034(5) -0.026(5) 0.000(4) 0.000(5)
C17B 0.025(4) 0.060(5) 0.036(5) -0.024(5) 0.002(4) 0.004(5)
C18B 0.026(4) 0.055(5) 0.033(5) -0.023(5) 0.004(4) 0.002(5)
N6B 0.029(4) 0.044(5) 0.031(4) -0.018(4) 0.003(4) 0.000(4)
C19B 0.026(4) 0.037(4) 0.029(4) -0.017(4) 0.001(4) -0.002(4)
C20 0.024(2) 0.028(2) 0.026(2) -0.0106(17) -0.0003(16) -0.0004(17)
C21 0.033(3) 0.058(3) 0.037(3) -0.032(2) -0.007(2) 0.002(2)
C22 0.028(2) 0.073(3) 0.046(3) -0.038(2) -0.008(2) 0.008(2)
C23 0.027(2) 0.058(3) 0.039(2) -0.032(2) -0.0031(19) 0.005(2)
C24 0.025(2) 0.032(2) 0.030(2) -0.0162(18) -0.0034(17) 0.0027(17)
C28 0.034(2) 0.041(2) 0.024(2) -0.0114(18) -0.0084(17) 0.0078(19)
C29 0.025(2) 0.034(2) 0.026(2) -0.0137(17) -0.0067(16) 0.0056(17)
C30 0.025(2) 0.033(2) 0.026(2) -0.0110(18) -0.0085(17) 0.0030(17)
C32 0.035(2) 0.034(2) 0.040(2) -0.004(2) 0.001(2) 0.0006(19)
C33 0.038(2) 0.030(2) 0.052(3) -0.016(2) -0.011(2) -0.001(2)
C34 0.033(2) 0.034(2) 0.038(2) -0.0160(19) -0.0145(19) 0.0047(18)
C35 0.047(3) 0.041(3) 0.039(2) -0.023(2) -0.020(2) 0.008(2)
C36 0.044(3) 0.046(3) 0.031(2) -0.024(2) -0.012(2) 0.012(2)
N7 0.0291(17) 0.0305(17) 0.0268(17) -0.0105(14) 0.0012(14) 0.0038(14)
C25 0.036(3) 0.030(3) 0.031(3) -0.009(3) 0.005(3) 0.005(3)
C26 0.035(5) 0.037(4) 0.030(4) -0.003(3) 0.003(4) 0.006(4)
C27 0.035(6) 0.041(4) 0.023(4) -0.009(3) -0.002(4) 0.013(4)
C37 0.051(2) 0.030(2) 0.040(2) -0.0120(18) 0.0146(19) 0.0011(18)
C38 0.056(4) 0.038(4) 0.048(5) -0.014(4) 0.015(4) 0.008(4)
C39 0.065(5) 0.044(4) 0.053(6) -0.019(4) 0.021(4) 0.012(4)
C40 0.078(5) 0.040(4) 0.060(5) -0.028(4) 0.012(5) 0.005(4)
C41 0.071(5) 0.038(4) 0.062(5) -0.025(4) 0.012(4) -0.002(4)
C42 0.061(4) 0.037(4) 0.057(4) -0.024(4) 0.019(4) -0.003(4)
C43 0.056(8) 0.051(9) 0.074(9) -0.019(7) 0.012(7) 0.017(7)
C44 0.044(6) 0.051(7) 0.051(8) -0.028(7) 0.010(6) -0.012(5)
C45 0.117(10) 0.057(8) 0.091(10) -0.042(7) 0.008(8) 0.015(7)
N7B 0.0291(17) 0.0305(17) 0.0268(17) -0.0105(14) 0.0012(14) 0.0038(14)
C25B 0.036(4) 0.030(3) 0.031(3) -0.009(3) 0.004(3) 0.005(3)
C26B 0.034(5) 0.037(4) 0.025(4) -0.007(3) -0.002(4) 0.011(4)
C27B 0.035(6) 0.040(4) 0.022(4) -0.011(3) -0.006(4) 0.013(4)
C37B 0.051(2) 0.030(2) 0.040(2) -0.0120(18) 0.0146(19) 0.0011(18)
C38B 0.054(4) 0.038(4) 0.043(5) -0.016(4) 0.015(4) 0.006(4)
C39B 0.068(5) 0.044(4) 0.058(6) -0.021(4) 0.016(5) 0.008(4)
C40B 0.077(5) 0.039(4) 0.069(6) -0.025(4) 0.015(5) 0.000(4)
C41B 0.072(5) 0.037(5) 0.066(5) -0.021(4) 0.014(5) -0.005(4)
C42B 0.060(4) 0.037(4) 0.056(4) -0.022(4) 0.017(4) -0.005(4)
C43B 0.048(7) 0.056(9) 0.056(7) -0.026(6) -0.004(6) 0.019(6)
C44B 0.065(8) 0.062(8) 0.069(11) -0.037(8) 0.031(7) -0.016(7)
C45B 0.110(10) 0.053(8) 0.093(10) -0.045(7) 0.010(8) 0.006(7)
C31 0.031(4) 0.032(4) 0.026(4) -0.004(4) 0.001(4) 0.004(4)
C46 0.040(4) 0.035(4) 0.027(3) -0.003(3) 0.001(3) 0.004(4)
C47 0.044(5) 0.047(4) 0.029(4) -0.006(3) 0.005(4) -0.001(4)
C48 0.050(5) 0.051(4) 0.026(4) -0.005(3) 0.001(4) -0.003(4)
C49 0.051(5) 0.041(4) 0.029(4) -0.008(3) 0.001(4) 0.002(4)
C50 0.041(5) 0.037(4) 0.033(4) -0.006(4) 0.001(4) 0.001(4)
C51 0.035(5) 0.034(4) 0.028(4) -0.003(4) -0.002(4) 0.003(4)
C52 0.025(5) 0.064(7) 0.046(8) -0.012(8) -0.002(6) 0.008(5)
C53 0.050(8) 0.079(9) 0.031(8) -0.002(6) -0.007(6) -0.019(7)
C54 0.081(8) 0.057(7) 0.037(6) -0.015(5) 0.008(6) 0.006(7)
C31B 0.030(4) 0.032(4) 0.028(4) -0.001(4) 0.000(4) 0.003(4)
C46B 0.040(4) 0.035(4) 0.025(3) -0.004(3) 0.005(3) 0.007(4)
C47B 0.048(5) 0.050(4) 0.024(4) -0.005(3) 0.002(4) 0.005(4)
C48B 0.059(5) 0.057(4) 0.026(4) -0.006(3) 0.004(4) 0.004(5)
C49B 0.062(6) 0.050(4) 0.030(4) -0.005(4) 0.007(4) 0.012(5)
C50B 0.049(5) 0.040(4) 0.031(4) -0.005(4) 0.006(4) 0.010(4)
C51B 0.044(5) 0.034(4) 0.032(4) -0.002(4) 0.002(4) 0.006(4)
C52B 0.047(7) 0.048(6) 0.046(8) 0.000(7) 0.007(7) 0.015(6)
C53B 0.045(7) 0.071(9) 0.033(8) -0.002(6) -0.010(6) -0.001(7)
C54B 0.104(9) 0.069(8) 0.035(6) -0.016(5) 0.017(7) 0.015(8)
C55 0.034(2) 0.049(3) 0.055(3) -0.036(2) -0.017(2) 0.012(2)
C56 0.034(3) 0.063(3) 0.083(4) -0.055(3) -0.008(3) 0.008(2)
C57 0.044(3) 0.072(4) 0.092(4) -0.063(3) 0.026(3) -0.016(3)
C58 0.061(3) 0.061(3) 0.060(3) -0.042(3) 0.029(3) -0.027(3)
C59 0.045(3) 0.045(3) 0.036(2) -0.026(2) 0.009(2) -0.017(2)
C60 0.056(3) 0.041(3) 0.030(2) -0.016(2) 0.001(2) -0.011(2)
C61 0.085(4) 0.053(3) 0.034(3) -0.007(2) 0.006(3) -0.022(3)
C62 0.100(4) 0.042(3) 0.051(3) 0.009(3) -0.012(3) -0.011(3)
C63 0.072(4) 0.032(3) 0.058(3) 0.001(2) -0.022(3) 0.001(3)
C64 0.054(3) 0.033(3) 0.044(3) -0.009(2) -0.011(2) 0.002(2)
C65 0.041(3) 0.040(3) 0.026(2) -0.014(2) -0.0042(19) 0.009(2)
C66 0.046(3) 0.043(3) 0.032(2) -0.012(2) -0.013(2) 0.005(2)
C67 0.063(3) 0.038(3) 0.042(3) -0.019(2) -0.010(2) 0.000(2)
C68 0.065(3) 0.037(3) 0.044(3) -0.014(2) -0.009(2) -0.006(2)
C69 0.041(3) 0.030(2) 0.038(2) -0.014(2) -0.003(2) 0.0004(19)
C70 0.051(3) 0.030(2) 0.031(2) -0.0104(19) -0.004(2) 0.001(2)
C71 0.065(3) 0.037(3) 0.037(3) -0.006(2) -0.002(2) -0.006(2)
C72 0.079(4) 0.038(3) 0.031(3) -0.001(2) -0.006(2) 0.000(3)
C73 0.069(3) 0.038(3) 0.029(2) -0.005(2) -0.013(2) 0.009(2)
C74 0.055(3) 0.036(3) 0.031(2) -0.011(2) -0.011(2) 0.010(2)
N13 0.143(8) 0.077(6) 0.230(11) -0.016(7) 0.130(8) 0.002(6)
C75 0.070(5) 0.047(4) 0.125(6) -0.018(4) 0.020(4) 0.010(4)
C76 0.101(6) 0.070(5) 0.120(6) -0.029(5) 0.014(5) 0.002(5)
N16 0.088(8) 0.055(7) 0.116(8) -0.018(7) 0.003(7) 0.000(7)
C81 0.086(12) 0.066(10) 0.121(12) -0.005(10) -0.004(10) 0.006(10)
C82 0.10(2) 0.077(15) 0.102(18) -0.024(14) -0.038(17) -0.031(17)
O3 0.110(8) 0.085(7) 0.133(9) -0.025(7) 0.010(8) 0.023(7)
N14 0.044(6) 0.058(6) 0.221(12) 0.016(8) -0.020(7) 0.004(5)
C77 0.048(7) 0.049(6) 0.216(11) 0.002(8) -0.044(7) -0.001(6)
C78 0.053(9) 0.054(8) 0.227(12) 0.018(9) -0.046(9) 0.000(8)
N15 0.059(7) 0.079(7) 0.197(12) -0.025(8) -0.024(8) 0.007(6)
C79 0.048(7) 0.053(6) 0.211(11) -0.002(8) -0.037(7) 0.001(6)
C80 0.072(10) 0.039(7) 0.206(12) 0.003(8) -0.041(10) 0.017(9)
N17 0.096(9) 0.050(6) 0.079(8) -0.005(6) 0.005(8) 0.015(7)
C83 0.079(7) 0.053(5) 0.053(6) -0.026(5) -0.022(5) -0.001(5)
C84 0.071(8) 0.082(8) 0.087(9) -0.033(7) -0.008(7) -0.018(7)
N19 0.080(10) 0.174(12) 0.166(12) -0.086(11) -0.028(11) 0.031(10)
C89 0.077(9) 0.156(10) 0.149(10) -0.103(9) -0.020(9) 0.006(8)
C90 0.112(14) 0.147(14) 0.181(15) -0.113(13) -0.024(13) 0.004(13)
O2 0.091(6) 0.146(8) 0.148(8) -0.097(7) -0.050(6) 0.022(6)
C85 0.058(6) 0.160(8) 0.133(9) -0.118(7) -0.022(6) 0.009(6)
C86 0.083(8) 0.152(10) 0.117(10) -0.068(9) 0.012(8) -0.018(8)
C87 0.085(7) 0.139(9) 0.166(10) -0.100(8) -0.081(7) 0.046(7)
C88 0.154(14) 0.140(14) 0.151(14) -0.093(12) -0.092(11) 0.052(12)
N20 0.103(17) 0.189(18) 0.196(19) -0.172(15) -0.058(15) 0.022(15)
C91 0.107(15) 0.151(15) 0.187(16) -0.147(13) -0.042(13) 0.005(13)
C92 0.110(14) 0.155(15) 0.183(16) -0.105(14) -0.029(14) -0.004(13)
O1 0.077(6) 0.054(4) 0.073(5) -0.025(4) -0.001(5) 0.013(5)
N1 0.0241(18) 0.0223(17) 0.0193(17) -0.0083(14) 0.0008(14) 0.0035(14)
N2 0.0236(18) 0.0340(19) 0.0236(18) -0.0125(15) -0.0028(14) -0.0013(15)
N3 0.0220(17) 0.0284(18) 0.0230(18) -0.0126(15) 0.0007(14) 0.0008(14)
N5 0.030(2) 0.034(2) 0.0240(18) -0.0141(16) -0.0026(15) 0.0018(16)
N8 0.0262(18) 0.033(2) 0.0227(18) -0.0076(15) -0.0048(15) 0.0043(15)
N9 0.0300(19) 0.036(2) 0.029(2) -0.0197(17) -0.0037(16) -0.0021(16)
N10 0.041(2) 0.0257(19) 0.0233(18) -0.0081(15) -0.0059(16) 0.0012(16)
N11 0.0284(19) 0.0297(19) 0.0243(18) -0.0132(15) -0.0032(15) 0.0055(15)
N12 0.048(2) 0.027(2) 0.026(2) -0.0120(16) -0.0066(17) 0.0039(17)
F1 0.070(2) 0.0569(19) 0.0520(19) -0.0241(16) 0.0091(16) -0.0045(16)
F2 0.097(3) 0.053(2) 0.080(2) -0.0149(18) -0.055(2) 0.0099(18)
F3 0.081(2) 0.102(3) 0.080(2) -0.066(2) 0.001(2) -0.007(2)
F4 0.066(2) 0.079(2) 0.061(2) -0.0010(18) -0.0332(17) -0.0121(18)
F5 0.064(2) 0.069(2) 0.0511(19) -0.0102(16) -0.0036(16) -0.0106(17)
F6 0.0465(17) 0.079(2) 0.0472(17) -0.0317(16) -0.0054(14) -0.0069(15)
F7 0.118(3) 0.0384(17) 0.077(2) -0.0112(16) -0.071(2) 0.0092(18)
F8 0.081(2) 0.081(2) 0.080(2) -0.061(2) -0.0225(19) 0.0270(19)
F9 0.066(2) 0.0466(17) 0.061(2) -0.0023(15) -0.0385(17) 0.0005(15)
F10 0.080(2) 0.091(3) 0.073(2) -0.060(2) -0.0210(19) 0.028(2)
F11 0.077(2) 0.101(3) 0.0300(16) -0.0086(17) -0.0009(15) -0.051(2)
F12 0.055(2) 0.118(3) 0.0447(18) -0.0119(19) -0.0054(15) -0.042(2)
F13 0.0501(18) 0.108(3) 0.0532(19) -0.0464(19) -0.0114(15) 0.0097(18)
F14 0.0329(15) 0.0484(17) 0.071(2) -0.0246(15) -0.0088(14) 0.0036(13)
F15 0.0498(18) 0.081(2) 0.060(2) -0.0451(18) 0.0071(15) -0.0025(16)
F16 0.0522(19) 0.078(2) 0.078(2) -0.0347(19) 0.0167(17) -0.0183(17)
F17 0.0344(16) 0.084(2) 0.067(2) -0.0380(18) -0.0155(14) 0.0178(15)
F18 0.0419(17) 0.0533(19) 0.083(2) -0.0104(17) -0.0056(16) 0.0133(14)
P1 0.0442(7) 0.0548(8) 0.0304(7) -0.0183(6) -0.0095(6) 0.0017(6)
P2 0.0310(6) 0.0301(6) 0.0219(5) -0.0086(5) -0.0035(5) 0.0010(5)
P3 0.0250(6) 0.0565(8) 0.0483(8) -0.0282(7) -0.0022(5) 0.0050(6)
Cu1 0.0360(3) 0.0385(3) 0.0239(3) -0.0164(2) 0.0027(2) 0.0017(2)
Ru1 0.02428(18) 0.02326(18) 0.01785(17) -0.00744(13) -0.00131(13) 0.00254(13)

loop_
_atom_type_symbol
_atom_type_description
_atom_type_scat_dispersion_real
_atom_type_scat_dispersion_imag
_atom_type_scat_source
C C 0.0033 0.0016 'International Tables Vol C Tables 4.2.6.8 and 6.1.1.4'
H H 0.0000 0.0000 'International Tables Vol C Tables 4.2.6.8 and 6.1.1.4'
N N 0.0061 0.0033 'International Tables Vol C Tables 4.2.6.8 and 6.1.1.4'
O O 0.0106 0.0060 'International Tables Vol C Tables 4.2.6.8 and 6.1.1.4'
F F 0.0171 0.0103 'International Tables Vol C Tables 4.2.6.8 and 6.1.1.4'
P P 0.1023 0.0942 'International Tables Vol C Tables 4.2.6.8 and 6.1.1.4'
Cu Cu 0.3201 1.2651 'International Tables Vol C Tables 4.2.6.8 and 6.1.1.4'
Ru Ru -1.2594 0.8363 'International Tables Vol C Tables 4.2.6.8 and 6.1.1.4'

loop_
_geom_angle_atom_site_label_1
_geom_angle_atom_site_label_2
_geom_angle_atom_site_label_3
_geom_angle
N1 C1 C2 122.5(4)
N1 C1 H1 118.7
C2 C1 H1 118.7
C3 C2 C1 120.3(4)
C3 C2 H2 119.9
C1 C2 H2 119.9
C2 C3 C4 118.5(4)
C2 C3 H3 120.7
C4 C3 H3 120.7
C5 C4 C3 118.3(3)
C5 C4 C12 118.3(3)
C3 C4 C12 123.3(4)
N1 C5 C4 122.8(3)
N1 C5 C6 116.0(3)
C4 C5 C6 121.2(3)
N2 C6 C10 122.7(4)
N2 C6 C5 116.1(3)
C10 C6 C5 121.2(4)
N2 C7 C8 122.2(4)
N2 C7 H7 118.9
C8 C7 H7 118.9
C9 C8 C7 120.4(4)
C9 C8 H8 119.8
C7 C8 H8 119.8
C8 C9 C10 118.5(4)
C8 C9 H9 120.8
C10 C9 H9 120.8
C6 C10 C9 118.2(4)
C6 C10 C11 118.5(4)
C9 C10 C11 123.2(4)
N4B C11 C12 119.1(16)
N4 C11 C12 121.9(6)
N4B C11 C10 120.8(16)
N4 C11 C10 117.6(5)
C12 C11 C10 120.0(3)
N3 C12 C11 121.1(3)
N3 C12 C4 118.4(3)
C11 C12 C4 120.5(4)
N3 C13 C14B 122.4(12)
N3 C13 C14 121.2(5)
N3 C13 C24 118.7(3)
C14B C13 C24 118.6(12)
C14 C13 C24 120.1(5)
C14 N4 C11 116.6(8)
N4 C14 C13 121.7(7)
N4 C14 C15 118.6(5)
C13 C14 C15 119.6(6)
C19 C15 C16 117.6(5)
C19 C15 C14 119.8(5)
C16 C15 C14 122.6(5)
C17 C16 C15 118.9(6)
C17 C16 H16 120.5
C15 C16 H16 120.5
C16 C17 C18 119.4(6)
C16 C17 H17 120.3
C18 C17 H17 120.3
N6 C18 C17 123.1(5)
N6 C18 H18 118.4
C17 C18 H18 118.4
C18 N6 C19 117.1(5)
C18 N6 Cu1 130.4(4)
C19 N6 Cu1 112.4(4)
N6 C19 C15 123.7(5)
N6 C19 C20 115.7(5)
C15 C19 C20 120.6(5)
C11 N4B C14B 122(3)
N4B C14B C13 118(2)
N4B C14B C15B 119.9(15)
C13 C14B C15B 122.5(19)
C19B C15B C16B 119.3(15)
C19B C15B C14B 118.5(16)
C16B C15B C14B 122.3(15)
C17B C16B C15B 118.3(16)
C17B C16B H16B 120.9
C15B C16B H16B 120.9
C16B C17B C18B 119.4(16)
C16B C17B H17B 120.3
C18B C17B H17B 120.3
N6B C18B C17B 123.4(17)
N6B C18B H18B 118.3
C17B C18B H18B 118.3
C18B N6B C19B 118.5(17)
C18B N6B Cu1 133.0(15)
C19B N6B Cu1 108.4(14)
N6B C19B C15B 121.0(14)
N6B C19B C20 119.4(16)
C15B C19B C20 119.4(15)
N5 C20 C24 123.0(4)
N5 C20 C19 116.5(4)
C24 C20 C19 120.3(4)
N5 C20 C19B 115.6(10)
C24 C20 C19B 120.6(10)
N5 C21 C22 123.0(4)
N5 C21 H21 118.5
C22 C21 H21 118.5
C23 C22 C21 119.7(4)
C23 C22 H22 120.1
C21 C22 H22 120.1
C22 C23 C24 118.9(4)
C22 C23 H23 120.5
C24 C23 H23 120.5
C20 C24 C23 117.7(4)
C20 C24 C13 119.3(4)
C23 C24 C13 122.9(4)
C27B C28 C29 118.1(10)
C27 C28 C29 115.8(10)
C27B C28 C36 123.1(10)
C27 C28 C36 125.2(10)
C29 C28 C36 118.6(4)
N7B C29 C28 123.0(4)
N7 C29 C28 123.0(4)
N7B C29 C30 117.1(4)
N7 C29 C30 117.1(4)
C28 C29 C30 119.8(4)
N8 C30 C34 123.1(4)
N8 C30 C29 116.8(4)
C34 C30 C29 120.1(4)
C33 C32 C31 118.4(6)
C33 C32 C31B 120.9(6)
C33 C32 H32 119.5
C31B C32 H32 119.5
C32 C33 C34 119.9(4)
C32 C33 H33 120.1
C34 C33 H33 120.1
C30 C34 C33 117.0(4)
C30 C34 C35 118.8(4)
C33 C34 C35 124.2(4)
C36 C35 C34 121.3(4)
C36 C35 H35 119.4
C34 C35 H35 119.4
C35 C36 C28 121.4(4)
C35 C36 H36 119.3
C28 C36 H36 119.3
C25 N7 C29 119.3(7)
C25 N7 Cu1 128.2(7)
C29 N7 Cu1 112.5(3)
N7 C25 C26 120.0(11)
N7 C25 C37 118.2(12)
C26 C25 C37 121.2(12)
C27 C26 C25 120.3(14)
C27 C26 H26 119.8
C25 C26 H26 119.8
C26 C27 C28 120.7(15)
C26 C27 H27 119.7
C28 C27 H27 119.7
C42 C37 C38 119.3(11)
C42 C37 C25 119.7(14)
C38 C37 C25 120.3(13)
C39 C38 C37 118.1(11)
C39 C38 C43 120.4(13)
C37 C38 C43 121.2(13)
C40 C39 C38 123.2(11)
C40 C39 H39 118.4
C38 C39 H39 118.4
C39 C40 C41 119.7(10)
C39 C40 C45 123.5(12)
C41 C40 C45 116.6(12)
C40 C41 C42 118.1(11)
C40 C41 H41 121.0
C42 C41 H41 121.0
C37 C42 C41 121.3(11)
C37 C42 C44 120.0(12)
C41 C42 C44 118.5(13)
C38 C43 H43A 109.5
C38 C43 H43B 109.5
H43A C43 H43B 109.5
C38 C43 H43C 109.5
H43A C43 H43C 109.5
H43B C43 H43C 109.5
C42 C44 H44A 109.5
C42 C44 H44B 109.5
H44A C44 H44B 109.5
C42 C44 H44C 109.5
H44A C44 H44C 109.5
H44B C44 H44C 109.5
C40 C45 H45A 109.5
C40 C45 H45B 109.5
H45A C45 H45B 109.5
C40 C45 H45C 109.5
H45A C45 H45C 109.5
H45B C45 H45C 109.5
C25B N7B C29 117.0(8)
C25B N7B Cu1 130.4(8)
C29 N7B Cu1 112.5(3)
N7B C25B C26B 122.2(12)
N7B C25B C37B 114.0(12)
C26B C25B C37B 123.4(13)
C27B C26B C25B 120.8(15)
C27B C26B H26B 119.6
C25B C26B H26B 119.6
C26B C27B C28 118.4(16)
C26B C27B H27B 120.8
C28 C27B H27B 120.8
C42B C37B C38B 120.8(11)
C42B C37B C25B 120.1(14)
C38B C37B C25B 118.7(14)
C39B C38B C37B 118.6(12)
C39B C38B C43B 120.0(14)
C37B C38B C43B 121.4(13)
C40B C39B C38B 121.9(12)
C40B C39B H39B 119.0
C38B C39B H39B 119.0
C39B C40B C41B 119.4(11)
C39B C40B C45B 121.3(12)
C41B C40B C45B 119.3(12)
C42B C41B C40B 120.3(12)
C42B C41B H41B 119.9
C40B C41B H41B 119.9
C37B C42B C41B 118.6(11)
C37B C42B C44B 121.2(13)
C41B C42B C44B 119.6(14)
C38B C43B H43D 109.5
C38B C43B H43E 109.5
H43D C43B H43E 109.5
C38B C43B H43F 109.5
H43D C43B H43F 109.5
H43E C43B H43F 109.5
C42B C44B H44D 109.5
C42B C44B H44E 109.5
H44D C44B H44E 109.5
C42B C44B H44F 109.5
H44D C44B H44F 109.5
H44E C44B H44F 109.5
C40B C45B H45D 109.5
C40B C45B H45E 109.5
H45D C45B H45E 109.5
C40B C45B H45F 109.5
H45D C45B H45F 109.5
H45E C45B H45F 109.5
N8 C31 C32 124.5(9)
N8 C31 C46 117.0(12)
C32 C31 C46 118.4(12)
C47 C46 C51 121.9(10)
C47 C46 C31 118.9(14)
C51 C46 C31 119.1(14)
C46 C47 C48 117.6(10)
C46 C47 C53 120.7(11)
C48 C47 C53 121.7(12)
C49 C48 C47 122.0(11)
C49 C48 H48 119.0
C47 C48 H48 119.0
C48 C49 C50 118.7(10)
C48 C49 C54 120.1(13)
C50 C49 C54 120.9(12)
C51 C50 C49 121.8(10)
C51 C50 H50 119.1
C49 C50 H50 119.1
C50 C51 C46 117.6(11)
C50 C51 C52 121.5(10)
C46 C51 C52 120.8(10)
C51 C52 H52A 109.5
C51 C52 H52B 109.5
H52A C52 H52B 109.5
C51 C52 H52C 109.5
H52A C52 H52C 109.5
H52B C52 H52C 109.5
C47 C53 H53A 109.5
C47 C53 H53B 109.5
H53A C53 H53B 109.5
C47 C53 H53C 109.5
H53A C53 H53C 109.5
H53B C53 H53C 109.5
C49 C54 H54A 109.5
C49 C54 H54B 109.5
H54A C54 H54B 109.5
C49 C54 H54C 109.5
H54A C54 H54C 109.5
H54B C54 H54C 109.5
N8 C31B C32 119.1(9)
N8 C31B C46B 115.0(12)
C32 C31B C46B 125.7(12)
C47B C46B C51B 119.3(10)
C47B C46B C31B 121.2(14)
C51B C46B C31B 119.6(14)
C46B C47B C48B 119.3(10)
C46B C47B C53B 121.3(11)
C48B C47B C53B 119.4(12)
C49B C48B C47B 121.8(12)
C49B C48B H48B 119.1
C47B C48B H48B 119.1
C48B C49B C50B 119.5(10)
C48B C49B C54B 120.1(13)
C50B C49B C54B 120.3(12)
C49B C50B C51B 120.1(10)
C49B C50B H50B 119.9
C51B C50B H50B 119.9
C50B C51B C46B 120.0(11)
C50B C51B C52B 120.8(11)
C46B C51B C52B 119.2(11)
C51B C52B H52D 109.5
C51B C52B H52E 109.5
H52D C52B H52E 109.5
C51B C52B H52F 109.5
H52D C52B H52F 109.5
H52E C52B H52F 109.5
C47B C53B H53D 109.5
C47B C53B H53E 109.5
H53D C53B H53E 109.5
C47B C53B H53F 109.5
H53D C53B H53F 109.5
H53E C53B H53F 109.5
C49B C54B H54D 109.5
C49B C54B H54E 109.5
H54D C54B H54E 109.5
C49B C54B H54F 109.5
H54D C54B H54F 109.5
H54E C54B H54F 109.5
N9 C55 C56 121.8(5)
N9 C55 H55 119.1
C56 C55 H55 119.1
C57 C56 C55 118.5(5)
C57 C56 H56 120.7
C55 C56 H56 120.7
C56 C57 C58 120.6(5)
C56 C57 H57 119.7
C58 C57 H57 119.7
C57 C58 C59 119.2(5)
C57 C58 H58 120.4
C59 C58 H58 120.4
N9 C59 C58 120.8(5)
N9 C59 C60 114.1(4)
C58 C59 C60 125.1(5)
N10 C60 C61 120.6(5)
N10 C60 C59 115.4(4)
C61 C60 C59 124.0(5)
C62 C61 C60 118.8(5)
C62 C61 H61 120.6
C60 C61 H61 120.6
C63 C62 C61 120.8(5)
C63 C62 H62 119.6
C61 C62 H62 119.6
C62 C63 C64 118.1(5)
C62 C63 H63 121.0
C64 C63 H63 121.0
N10 C64 C63 123.0(5)
N10 C64 H64 118.5
C63 C64 H64 118.5
N11 C65 C66 122.3(4)
N11 C65 H65 118.8
C66 C65 H65 118.8
C67 C66 C65 117.2(4)
C67 C66 H66 121.4
C65 C66 H66 121.4
C68 C67 C66 121.7(5)
C68 C67 H67 119.1
C66 C67 H67 119.1
C67 C68 C69 118.7(5)
C67 C68 H68 120.6
C69 C68 H68 120.6
N11 C69 C68 122.0(4)
N11 C69 C70 114.4(4)
C68 C69 C70 123.6(4)
N12 C70 C71 121.7(4)
N12 C70 C69 115.2(4)
C71 C70 C69 123.1(4)
C72 C71 C70 118.5(5)
C72 C71 H71 120.8
C70 C71 H71 120.8
C73 C72 C71 119.6(5)
C73 C72 H72 120.2
C71 C72 H72 120.2
C72 C73 C74 119.4(5)
C72 C73 H73 120.3
C74 C73 H73 120.3
N12 C74 C73 123.5(5)
N12 C74 H74 118.2
C73 C74 H74 118.2
N13 C75 N16 109.6(12)
N13 C75 C76 167.0(10)
N16 C75 C76 74.2(10)
N13 C75 O3 131.4(11)
N16 C75 O3 117.5(13)
C76 C75 O3 49.9(8)
O3 C76 C75 78.5(10)
O3 C76 N16 123.1(15)
C75 C76 N16 52.2(8)
O3 C76 H76A 148.0
C75 C76 H76A 109.6
N16 C76 H76A 57.5
O3 C76 H76B 41.4
C75 C76 H76B 109.8
N16 C76 H76B 127.2
H76A C76 H76B 109.5
O3 C76 H76C 95.9
C75 C76 H76C 109.0
N16 C76 H76C 123.2
H76A C76 H76C 109.5
H76B C76 H76C 109.5
C81 N16 C75 149(2)
C81 N16 C76 103.1(16)
C75 N16 C76 53.6(7)
N16 C81 C82 167.7(12)
C81 C82 H82A 109.5
C81 C82 H82B 109.5
H82A C82 H82B 109.5
C81 C82 H82C 109.5
H82A C82 H82C 109.5
H82B C82 H82C 109.5
C76 O3 C75 51.6(6)
C76 O3 H3A 84.4
C75 O3 H3A 42.9
C76 O3 H3B 109.2
C75 O3 H3B 90.3
H3A O3 H3B 105.9
N14 C77 C78 168.7(13)
C77 C78 H78A 109.5
C77 C78 H78B 109.5
H78A C78 H78B 109.5
C77 C78 H78C 109.5
H78A C78 H78C 109.5
H78B C78 H78C 109.5
N15 C79 C80 168.7(12)
C79 C80 H80A 109.5
C79 C80 H80B 109.5
H80A C80 H80B 109.5
C79 C80 H80C 109.5
H80A C80 H80C 109.5
H80B C80 H80C 109.5
N17 C83 C84 169.3(12)
C83 C84 H84A 109.5
C83 C84 H84B 109.5
H84A C84 H84B 109.5
C83 C84 H84C 109.5
H84A C84 H84C 109.5
H84B C84 H84C 109.5
N19 C89 C90 168.2(13)
C89 C90 H90A 109.5
C89 C90 H90B 109.5
H90A C90 H90B 109.5
C89 C90 H90C 109.5
H90A C90 H90C 109.5
H90B C90 H90C 109.5
C85 O2 C87 102.4(15)
O2 C85 C86 108.1(12)
O2 C85 C87 39.0(8)
C86 C85 C87 147.0(10)
O2 C85 H85A 110.1
C86 C85 H85A 110.1
C87 C85 H85A 89.7
O2 C85 H85B 110.1
C86 C85 H85B 110.1
C87 C85 H85B 86.7
H85A C85 H85B 108.4
C85 C86 H86A 109.5
C85 C86 H86B 109.5
H86A C86 H86B 109.5
C85 C86 H86C 109.5
H86A C86 H86C 109.5
H86B C86 H86C 109.5
O2 C87 C88 105.1(12)
O2 C87 C85 38.6(8)
C88 C87 C85 143.7(10)
O2 C87 H87A 110.7
C88 C87 H87A 110.7
C85 C87 H87A 90.8
O2 C87 H87B 110.7
C88 C87 H87B 110.7
C85 C87 H87B 87.9
H87A C87 H87B 108.8
C87 C88 H88A 109.5
C87 C88 H88B 109.5
H88A C88 H88B 109.5
C87 C88 H88C 109.5
H88A C88 H88C 109.5
H88B C88 H88C 109.5
N20 C91 C92 168.2(13)
C91 C92 H92A 109.5
C91 C92 H92B 109.5
H92A C92 H92B 109.5
C91 C92 H92C 109.5
H92A C92 H92C 109.5
H92B C92 H92C 109.5
H1A O1 H1B 107.3
C1 N1 C5 117.5(3)
C1 N1 Ru1 128.4(3)
C5 N1 Ru1 113.8(2)
C7 N2 C6 117.9(3)
C7 N2 Ru1 128.1(3)
C6 N2 Ru1 113.8(3)
C12 N3 C13 117.4(3)
C21 N5 C20 117.5(4)
C21 N5 Cu1 130.1(3)
C20 N5 Cu1 112.0(3)
C31 N8 C30 117.1(6)
C31B N8 C30 119.9(6)
C31 N8 Cu1 131.6(5)
C31B N8 Cu1 128.8(5)
C30 N8 Cu1 111.3(3)
C55 N9 C59 119.0(4)
C55 N9 Ru1 125.1(3)
C59 N9 Ru1 115.8(3)
C64 N10 C60 118.6(4)
C64 N10 Ru1 126.3(3)
C60 N10 Ru1 115.0(3)
C65 N11 C69 118.0(4)
C65 N11 Ru1 126.2(3)
C69 N11 Ru1 115.5(3)
C74 N12 C70 117.3(4)
C74 N12 Ru1 127.1(3)
C70 N12 Ru1 114.6(3)
F5 P1 F2 88.50(19)
F5 P1 F4 90.58(18)
F2 P1 F4 178.4(2)
F5 P1 F3 89.3(2)
F2 P1 F3 91.4(2)
F4 P1 F3 89.9(2)
F5 P1 F6 179.62(18)
F2 P1 F6 91.20(19)
F4 P1 F6 89.71(18)
F3 P1 F6 90.93(18)
F5 P1 F1 90.34(18)
F2 P1 F1 89.06(19)
F4 P1 F1 89.6(2)
F3 P1 F1 179.4(2)
F6 P1 F1 89.42(17)
F8 P2 F11 93.0(2)
F8 P2 F9 92.64(19)
F11 P2 F9 90.34(18)
F8 P2 F12 89.1(2)
F11 P2 F12 177.8(2)
F9 P2 F12 90.00(18)
F8 P2 F7 88.26(19)
F11 P2 F7 89.53(19)
F9 P2 F7 179.10(19)
F12 P2 F7 90.1(2)
F8 P2 F10 178.7(2)
F11 P2 F10 87.8(2)
F9 P2 F10 88.38(18)
F12 P2 F10 90.0(2)
F7 P2 F10 90.72(19)
F13 P3 F14 90.94(18)
F13 P3 F17 89.92(17)
F14 P3 F17 90.62(17)
F13 P3 F16 89.65(19)
F14 P3 F16 179.31(19)
F17 P3 F16 89.03(19)
F13 P3 F18 90.94(19)
F14 P3 F18 89.87(16)
F17 P3 F18 179.01(19)
F16 P3 F18 90.47(19)
F13 P3 F15 179.01(18)
F14 P3 F15 89.95(17)
F17 P3 F15 89.66(18)
F16 P3 F15 89.45(18)
F18 P3 F15 89.47(19)
N7B Cu1 N5 134.14(14)
N7 Cu1 N5 134.14(14)
N7 Cu1 N6 122.76(19)
N5 Cu1 N6 81.79(19)
N7B Cu1 N8 82.34(14)
N7 Cu1 N8 82.34(14)
N5 Cu1 N8 117.40(14)
N6 Cu1 N8 124.26(18)
N7B Cu1 N6B 128.7(6)
N5 Cu1 N6B 84.5(6)
N8 Cu1 N6B 111.5(6)
N10 Ru1 N9 79.70(14)
N10 Ru1 N1 91.57(13)
N9 Ru1 N1 96.44(13)
N10 Ru1 N2 96.32(14)
N9 Ru1 N2 174.34(13)
N1 Ru1 N2 79.57(13)
N10 Ru1 N12 174.80(14)
N9 Ru1 N12 99.54(14)
N1 Ru1 N12 93.63(13)
N2 Ru1 N12 84.79(14)
N10 Ru1 N11 95.47(14)
N9 Ru1 N11 86.65(13)
N1 Ru1 N11 172.73(13)
N2 Ru1 N11 97.79(13)
N12 Ru1 N11 79.34(14)

loop_
_geom_bond_atom_site_label_1
_geom_bond_atom_site_label_2
_geom_bond_distance
C1 N1 1.350(5)
C1 C2 1.379(6)
C1 H1 0.9300
C2 C3 1.376(5)
C2 H2 0.9300
C3 C4 1.401(5)
C3 H3 0.9300
C4 C5 1.394(5)
C4 C12 1.449(5)
C5 N1 1.362(5)
C5 C6 1.439(5)
C6 N2 1.355(5)
C6 C10 1.392(5)
C7 N2 1.345(5)
C7 C8 1.381(6)
C7 H7 0.9300
C8 C9 1.367(6)
C8 H8 0.9300
C9 C10 1.407(6)
C9 H9 0.9300
C10 C11 1.452(6)
C11 N4B 1.318(17)
C11 N4 1.332(7)
C11 C12 1.419(5)
C12 N3 1.328(5)
C13 N3 1.329(5)
C13 C14B 1.418(17)
C13 C14 1.422(7)
C13 C24 1.452(6)
N4 C14 1.329(7)
C14 C15 1.456(7)
C15 C19 1.382(7)
C15 C16 1.405(7)
C16 C17 1.356(8)
C16 H16 0.9300
C17 C18 1.394(8)
C17 H17 0.9300
C18 N6 1.326(7)
C18 H18 0.9300
N6 C19 1.348(6)
N6 Cu1 2.024(6)
C19 C20 1.460(7)
N4B C14B 1.322(17)
C14B C15B 1.454(16)
C15B C19B 1.391(16)
C15B C16B 1.409(16)
C16B C17B 1.354(16)
C16B H16B 0.9300
C17B C18B 1.385(17)
C17B H17B 0.9300
C18B N6B 1.321(16)
C18B H18B 0.9300
N6B C19B 1.355(16)
N6B Cu1 2.06(2)
C19B C20 1.491(15)
C20 N5 1.347(5)
C20 C24 1.396(6)
C21 N5 1.326(6)
C21 C22 1.385(6)
C21 H21 0.9300
C22 C23 1.358(6)
C22 H22 0.9300
C23 C24 1.397(6)
C23 H23 0.9300
C28 C27B 1.391(12)
C28 C27 1.403(12)
C28 C29 1.406(6)
C28 C36 1.421(6)
C29 N7B 1.365(5)
C29 N7 1.365(5)
C29 C30 1.428(6)
C30 N8 1.362(5)
C30 C34 1.395(6)
C32 C33 1.361(7)
C32 C31 1.390(11)
C32 C31B 1.427(11)
C32 H32 0.9300
C33 C34 1.402(6)
C33 H33 0.9300
C34 C35 1.428(6)
C35 C36 1.343(7)
C35 H35 0.9300
C36 H36 0.9300
N7 C25 1.332(11)
N7 Cu1 2.001(3)
C25 C26 1.408(12)
C25 C37 1.482(11)
C26 C27 1.356(12)
C26 H26 0.9300
C27 H27 0.9300
C37 C42 1.389(12)
C37 C38 1.407(11)
C38 C39 1.385(12)
C38 C43 1.510(14)
C39 C40 1.356(14)
C39 H39 0.9300
C40 C41 1.401(13)
C40 C45 1.539(13)
C41 C42 1.407(12)
C41 H41 0.9300
C42 C44 1.539(13)
C43 H43A 0.9600
C43 H43B 0.9600
C43 H43C 0.9600
C44 H44A 0.9600
C44 H44B 0.9600
C44 H44C 0.9600
C45 H45A 0.9600
C45 H45B 0.9600
C45 H45C 0.9600
N7B C25B 1.331(11)
N7B Cu1 2.001(3)
C25B C26B 1.405(12)
C25B C37B 1.482(11)
C26B C27B 1.354(12)
C26B H26B 0.9300
C27B H27B 0.9300
C37B C42B 1.387(12)
C37B C38B 1.407(12)
C38B C39B 1.382(13)
C38B C43B 1.514(14)
C39B C40B 1.359(14)
C39B H39B 0.9300
C40B C41B 1.403(13)
C40B C45B 1.534(13)
C41B C42B 1.402(12)
C41B H41B 0.9300
C42B C44B 1.548(14)
C43B H43D 0.9600
C43B H43E 0.9600
C43B H43F 0.9600
C44B H44D 0.9600
C44B H44E 0.9600
C44B H44F 0.9600
C45B H45D 0.9600
C45B H45E 0.9600
C45B H45F 0.9600
C31 N8 1.305(10)
C31 C46 1.488(12)
C46 C47 1.387(13)
C46 C51 1.393(12)
C47 C48 1.391(12)
C47 C53 1.510(13)
C48 C49 1.364(14)
C48 H48 0.9300
C49 C50 1.385(15)
C49 C54 1.536(12)
C50 C51 1.380(13)
C50 H50 0.9300
C51 C52 1.511(13)
C52 H52A 0.9600
C52 H52B 0.9600
C52 H52C 0.9600
C53 H53A 0.9600
C53 H53B 0.9600
C53 H53C 0.9600
C54 H54A 0.9600
C54 H54B 0.9600
C54 H54C 0.9600
C31B N8 1.339(11)
C31B C46B 1.507(12)
C46B C47B 1.380(12)
C46B C51B 1.406(12)
C47B C48B 1.388(12)
C47B C53B 1.508(13)
C48B C49B 1.364(14)
C48B H48B 0.9300
C49B C50B 1.380(15)
C49B C54B 1.527(13)
C50B C51B 1.387(14)
C50B H50B 0.9300
C51B C52B 1.507(14)
C52B H52D 0.9600
C52B H52E 0.9600
C52B H52F 0.9600
C53B H53D 0.9600
C53B H53E 0.9600
C53B H53F 0.9600
C54B H54D 0.9600
C54B H54E 0.9600
C54B H54F 0.9600
C55 N9 1.338(6)
C55 C56 1.386(7)
C55 H55 0.9300
C56 C57 1.359(8)
C56 H56 0.9300
C57 C58 1.365(9)
C57 H57 0.9300
C58 C59 1.378(7)
C58 H58 0.9300
C59 N9 1.360(6)
C59 C60 1.483(7)
C60 N10 1.369(6)
C60 C61 1.388(7)
C61 C62 1.377(9)
C61 H61 0.9300
C62 C63 1.364(9)
C62 H62 0.9300
C63 C64 1.377(7)
C63 H63 0.9300
C64 N10 1.336(6)
C64 H64 0.9300
C65 N11 1.335(5)
C65 C66 1.407(6)
C65 H65 0.9300
C66 C67 1.364(7)
C66 H66 0.9300
C67 C68 1.342(7)
C67 H67 0.9300
C68 C69 1.382(7)
C68 H68 0.9300
C69 N11 1.356(5)
C69 C70 1.482(6)
C70 N12 1.366(6)
C70 C71 1.400(6)
C71 C72 1.376(7)
C71 H71 0.9300
C72 C73 1.358(7)
C72 H72 0.9300
C73 C74 1.371(6)
C73 H73 0.9300
C74 N12 1.330(6)
C74 H74 0.9300
N13 C75 1.070(6)
C75 N16 1.39(2)
C75 C76 1.420(7)
C75 O3 1.775(17)
C76 O3 1.386(19)
C76 N16 1.70(2)
C76 H76A 0.9600
C76 H76B 0.9600
C76 H76C 0.9600
N16 C81 1.069(7)
C81 C82 1.419(7)
C82 H82A 0.9600
C82 H82B 0.9600
C82 H82C 0.9600
O3 H3A 0.8508
O3 H3B 0.8477
N14 C77 1.069(7)
C77 C78 1.419(7)
C78 H78A 0.9600
C78 H78B 0.9600
C78 H78C 0.9600
N15 C79 1.069(6)
C79 C80 1.419(7)
C80 H80A 0.9600
C80 H80B 0.9600
C80 H80C 0.9600
N17 C83 1.069(6)
C83 C84 1.419(7)
C84 H84A 0.9600
C84 H84B 0.9600
C84 H84C 0.9600
N19 C89 1.069(7)
C89 C90 1.419(7)
C90 H90A 0.9600
C90 H90B 0.9600
C90 H90C 0.9600
O2 C85 1.291(14)
O2 C87 1.304(15)
C85 C86 1.583(19)
C85 C87 2.02(3)
C85 H85A 0.9700
C85 H85B 0.9700
C86 H86A 0.9600
C86 H86B 0.9600
C86 H86C 0.9600
C87 C88 1.63(2)
C87 H87A 0.9700
C87 H87B 0.9700
C88 H88A 0.9600
C88 H88B 0.9600
C88 H88C 0.9600
N20 C91 1.069(7)
C91 C92 1.419(7)
C92 H92A 0.9600
C92 H92B 0.9600
C92 H92C 0.9600
O1 H1A 0.8529
O1 H1B 0.8432
N1 Ru1 2.053(3)
N2 Ru1 2.060(3)
N5 Cu1 2.017(3)
N8 Cu1 2.047(4)
N9 Ru1 2.051(3)
N10 Ru1 2.043(3)
N11 Ru1 2.066(3)
N12 Ru1 2.062(4)
F1 P1 1.599(3)
F2 P1 1.581(3)
F3 P1 1.587(3)
F4 P1 1.586(3)
F5 P1 1.577(3)
F6 P1 1.587(3)
F7 P2 1.583(3)
F8 P2 1.568(3)
F9 P2 1.573(3)
F10 P2 1.597(3)
F11 P2 1.572(3)
F12 P2 1.579(3)
F13 P3 1.581(3)
F14 P3 1.582(3)
F15 P3 1.599(3)
F16 P3 1.592(3)
F17 P3 1.589(3)
F18 P3 1.593(3)

loop_
_geom_torsion_atom_site_label_1
_geom_torsion_atom_site_label_2
_geom_torsion_atom_site_label_3
_geom_torsion_atom_site_label_4
_geom_torsion
N1 C1 C2 C3 1.0(6)
C1 C2 C3 C4 -1.4(6)
C2 C3 C4 C5 0.1(5)
C2 C3 C4 C12 177.3(4)
C3 C4 C5 N1 1.6(6)
C12 C4 C5 N1 -175.8(3)
C3 C4 C5 C6 -179.4(3)
C12 C4 C5 C6 3.2(5)
N1 C5 C6 N2 0.2(5)
C4 C5 C6 N2 -178.9(3)
N1 C5 C6 C10 -179.5(3)
C4 C5 C6 C10 1.4(6)
N2 C7 C8 C9 -2.4(7)
C7 C8 C9 C10 1.2(7)
N2 C6 C10 C9 -3.1(6)
C5 C6 C10 C9 176.6(4)
N2 C6 C10 C11 176.4(4)
C5 C6 C10 C11 -4.0(6)
C8 C9 C10 C6 1.4(6)
C8 C9 C10 C11 -178.0(4)
C6 C10 C11 N4B -179.5(4)
C9 C10 C11 N4B 0.0(6)
C6 C10 C11 N4 -170.7(3)
C9 C10 C11 N4 8.7(5)
C6 C10 C11 C12 1.9(5)
C9 C10 C11 C12 -178.7(4)
N4B C11 C12 N3 5.5(6)
N4 C11 C12 N3 -3.5(5)
C10 C11 C12 N3 -175.8(4)
N4B C11 C12 C4 -175.9(4)
N4 C11 C12 C4 175.0(3)
C10 C11 C12 C4 2.8(5)
C5 C4 C12 N3 173.3(3)
C3 C4 C12 N3 -3.9(6)
C5 C4 C12 C11 -5.3(5)
C3 C4 C12 C11 177.5(4)
C12 C11 N4 C14 3.0(5)
C10 C11 N4 C14 175.4(5)
C11 N4 C14 C13 -1.5(8)
C11 N4 C14 C15 -178.9(5)
N3 C13 C14 N4 0.5(9)
C24 C13 C14 N4 -177.8(5)
N3 C13 C14 C15 177.8(5)
C24 C13 C14 C15 -0.5(8)
N4 C14 C15 C19 -179.2(6)
C13 C14 C15 C19 3.4(9)
N4 C14 C15 C16 1.5(10)
C13 C14 C15 C16 -175.9(6)
C19 C15 C16 C17 0.4(10)
C14 C15 C16 C17 179.8(7)
C15 C16 C17 C18 2.6(11)
C16 C17 C18 N6 -2.9(11)
C17 C18 N6 C19 -0.1(10)
C17 C18 N6 Cu1 176.6(5)
C18 N6 C19 C15 3.4(9)
Cu1 N6 C19 C15 -173.8(5)
C18 N6 C19 C20 -176.8(5)
Cu1 N6 C19 C20 6.0(6)
C16 C15 C19 N6 -3.6(9)
C14 C15 C19 N6 177.1(6)
C16 C15 C19 C20 176.6(5)
C14 C15 C19 C20 -2.8(9)
C12 C11 N4B C14B -6.6(12)
C10 C11 N4B C14B 174.8(12)
C11 N4B C14B C13 0(2)
C11 N4B C14B C15B 179.2(13)
N3 C13 C14B N4B 8(2)
C24 C13 C14B N4B -178.4(11)
N3 C13 C14B C15B -170.9(14)
C24 C13 C14B C15B 3(2)
N4B C14B C15B C19B 178.0(17)
C13 C14B C15B C19B -3(3)
N4B C14B C15B C16B -1(3)
C13 C14B C15B C16B 177.6(17)
C19B C15B C16B C17B -2(3)
C14B C15B C16B C17B 177.3(18)
C15B C16B C17B C18B 3(3)
C16B C17B C18B N6B -3(3)
C17B C18B N6B C19B 1(3)
C17B C18B N6B Cu1 -175.2(15)
C18B N6B C19B C15B 0(3)
Cu1 N6B C19B C15B 176.9(15)
C18B N6B C19B C20 -175.2(15)
Cu1 N6B C19B C20 2.1(19)
C16B C15B C19B N6B 1(3)
C14B C15B C19B N6B -178.5(18)
C16B C15B C19B C20 175.6(15)
C14B C15B C19B C20 -4(3)
N6 C19 C20 N5 4.0(7)
C15 C19 C20 N5 -176.2(5)
N6 C19 C20 C24 179.4(4)
C15 C19 C20 C24 -0.8(8)
N6B C19B C20 N5 -3.6(19)
C15B C19B C20 N5 -178.4(13)
N6B C19B C20 C24 -173.8(13)
C15B C19B C20 C24 11(2)
N5 C21 C22 C23 1.1(8)
C21 C22 C23 C24 -1.3(8)
N5 C20 C24 C23 0.3(6)
C19 C20 C24 C23 -174.8(4)
C19B C20 C24 C23 169.8(10)
N5 C20 C24 C13 178.7(4)
C19 C20 C24 C13 3.6(6)
C19B C20 C24 C13 -11.8(11)
C22 C23 C24 C20 0.6(7)
C22 C23 C24 C13 -177.7(4)
N3 C13 C24 C20 178.7(4)
C14B C13 C24 C20 4.9(12)
C14 C13 C24 C20 -3.0(7)
N3 C13 C24 C23 -3.0(6)
C14B C13 C24 C23 -176.7(11)
C14 C13 C24 C23 175.3(5)
C27B C28 C29 N7B 5.4(13)
C36 C28 C29 N7B -179.4(4)
C27 C28 C29 N7 -5.6(12)
C36 C28 C29 N7 -179.4(4)
C27B C28 C29 C30 -176.9(12)
C27 C28 C29 C30 172.1(11)
C36 C28 C29 C30 -1.7(6)
N7B C29 C30 N8 1.4(5)
N7 C29 C30 N8 1.4(5)
C28 C29 C30 N8 -176.4(4)
N7B C29 C30 C34 -180.0(4)
N7 C29 C30 C34 -180.0(4)
C28 C29 C30 C34 2.2(6)
C31 C32 C33 C34 -1.0(17)
C31B C32 C33 C34 -0.3(18)
N8 C30 C34 C33 -0.8(6)
C29 C30 C34 C33 -179.3(4)
N8 C30 C34 C35 177.2(4)
C29 C30 C34 C35 -1.2(6)
C32 C33 C34 C30 0.5(6)
C32 C33 C34 C35 -177.4(4)
C30 C34 C35 C36 -0.2(7)
C33 C34 C35 C36 177.7(4)
C34 C35 C36 C28 0.7(7)
C27B C28 C36 C35 175.2(13)
C27 C28 C36 C35 -172.9(13)
C29 C28 C36 C35 0.2(7)
C28 C29 N7 C25 -1(2)
C30 C29 N7 C25 -178.7(19)
C28 C29 N7 Cu1 176.3(3)
C30 C29 N7 Cu1 -1.5(5)
C29 N7 C25 C26 8(4)
Cu1 N7 C25 C26 -168.6(19)
C29 N7 C25 C37 179.1(14)
Cu1 N7 C25 C37 2(3)
N7 C25 C26 C27 -9(4)
C37 C25 C26 C27 -180(2)
C25 C26 C27 C28 2(3)
C29 C28 C27 C26 5(2)
C36 C28 C27 C26 178.2(13)
N7 C25 C37 C42 -99(3)
C26 C25 C37 C42 72(3)
N7 C25 C37 C38 71(3)
C26 C25 C37 C38 -118(3)
C42 C37 C38 C39 -2(2)
C25 C37 C38 C39 -172.0(18)
C42 C37 C38 C43 -177(2)
C25 C37 C38 C43 13(3)
C37 C38 C39 C40 3(2)
C43 C38 C39 C40 178(2)
C38 C39 C40 C41 0(2)
C38 C39 C40 C45 176.8(15)
C39 C40 C41 C42 -5(2)
C45 C40 C41 C42 178.4(14)
C38 C37 C42 C41 -3(2)
C25 C37 C42 C41 167.5(18)
C38 C37 C42 C44 174.0(16)
C25 C37 C42 C44 -16(2)
C40 C41 C42 C37 6(2)
C40 C41 C42 C44 -170.7(15)
C28 C29 N7B C25B 1(2)
C30 C29 N7B C25B -176.9(19)
C28 C29 N7B Cu1 176.3(3)
C30 C29 N7B Cu1 -1.5(5)
C29 N7B C25B C26B -6(4)
Cu1 N7B C25B C26B 179(2)
C29 N7B C25B C37B -178.1(14)
Cu1 N7B C25B C37B 7(4)
N7B C25B C26B C27B 5(5)
C37B C25B C26B C27B 176(2)
C25B C26B C27B C28 1(3)
C29 C28 C27B C26B -6(2)
C36 C28 C27B C26B 178.7(13)
N7B C25B C37B C42B -109(3)
C26B C25B C37B C42B 79(4)
N7B C25B C37B C38B 78(3)
C26B C25B C37B C38B -94(3)
C42B C37B C38B C39B 4(2)
C25B C37B C38B C39B 177.0(18)
C42B C37B C38B C43B -177(2)
C25B C37B C38B C43B -5(3)
C37B C38B C39B C40B -2(2)
C43B C38B C39B C40B -180(2)
C38B C39B C40B C41B -4(2)
C38B C39B C40B C45B 177.0(16)
C39B C40B C41B C42B 6(2)
C45B C40B C41B C42B -174.4(15)
C38B C37B C42B C41B -2(2)
C25B C37B C42B C41B -174.4(19)
C38B C37B C42B C44B -173.9(17)
C25B C37B C42B C44B 14(2)
C40B C41B C42B C37B -3(2)
C40B C41B C42B C44B 168.7(16)
C33 C32 C31 N8 2(4)
C33 C32 C31 C46 -174.1(15)
N8 C31 C46 C47 91(3)
C32 C31 C46 C47 -92(3)
N8 C31 C46 C51 -85(3)
C32 C31 C46 C51 91(3)
C51 C46 C47 C48 4(2)
C31 C46 C47 C48 -172.6(15)
C51 C46 C47 C53 -175.4(16)
C31 C46 C47 C53 8(2)
C46 C47 C48 C49 1(2)
C53 C47 C48 C49 -179.7(13)
C47 C48 C49 C50 -5.4(19)
C47 C48 C49 C54 179.9(12)
C48 C49 C50 C51 5.0(19)
C54 C49 C50 C51 179.7(12)
C49 C50 C51 C46 0(2)
C49 C50 C51 C52 179.4(15)
C47 C46 C51 C50 -4(2)
C31 C46 C51 C50 172.2(15)
C47 C46 C51 C52 176.1(17)
C31 C46 C51 C52 -7(3)
C33 C32 C31B N8 0(3)
C33 C32 C31B C46B 174.3(17)
N8 C31B C46B C47B 84(3)
C32 C31B C46B C47B -90(3)
N8 C31B C46B C51B -94(3)
C32 C31B C46B C51B 92(3)
C51B C46B C47B C48B 2(2)
C31B C46B C47B C48B -176.2(15)
C51B C46B C47B C53B 179.9(16)
C31B C46B C47B C53B 2(3)
C46B C47B C48B C49B -1(2)
C53B C47B C48B C49B -179.2(13)
C47B C48B C49B C50B 0.6(19)
C47B C48B C49B C54B 177.0(12)
C48B C49B C50B C51B -1(2)
C54B C49B C50B C51B -177.3(13)
C49B C50B C51B C46B 2(2)
C49B C50B C51B C52B -176.5(14)
C47B C46B C51B C50B -2(2)
C31B C46B C51B C50B 175.9(16)
C47B C46B C51B C52B 176.0(17)
C31B C46B C51B C52B -6(2)
N9 C55 C56 C57 -0.2(7)
C55 C56 C57 C58 0.1(8)
C56 C57 C58 C59 0.1(9)
C57 C58 C59 N9 -0.2(8)
C57 C58 C59 C60 179.9(5)
N9 C59 C60 N10 -1.1(6)
C58 C59 C60 N10 178.8(5)
N9 C59 C60 C61 179.6(5)
C58 C59 C60 C61 -0.5(8)
N10 C60 C61 C62 2.1(8)
C59 C60 C61 C62 -178.7(5)
C60 C61 C62 C63 0.7(9)
C61 C62 C63 C64 -1.1(9)
C62 C63 C64 N10 -1.5(8)
N11 C65 C66 C67 0.5(7)
C65 C66 C67 C68 0.9(8)
C66 C67 C68 C69 -1.3(8)
C67 C68 C69 N11 0.3(8)
C67 C68 C69 C70 -178.7(5)
N11 C69 C70 N12 -10.9(6)
C68 C69 C70 N12 168.2(5)
N11 C69 C70 C71 168.5(4)
C68 C69 C70 C71 -12.4(8)
N12 C70 C71 C72 0.1(8)
C69 C70 C71 C72 -179.2(5)
C70 C71 C72 C73 -0.7(8)
C71 C72 C73 C74 1.0(8)
C72 C73 C74 N12 -0.9(8)
N13 C75 C76 O3 101(5)
N16 C75 C76 O3 -149.8(18)
N13 C75 C76 N16 -109(5)
O3 C75 C76 N16 149.8(18)
N13 C75 N16 C81 -146(5)
C76 C75 N16 C81 47(5)
O3 C75 N16 C81 22(6)
N13 C75 N16 C76 167.0(11)
O3 C75 N16 C76 -25.7(15)
O3 C76 N16 C81 -121(2)
C75 C76 N16 C81 -157(3)
O3 C76 N16 C75 36.1(19)
C75 N16 C81 C82 178(11)
C76 N16 C81 C82 -145(14)
N16 C76 O3 C75 -28.3(14)
N13 C75 O3 C76 -162.9(13)
N16 C75 O3 C76 33.1(19)
C87 O2 C85 C86 -177.0(12)
C85 O2 C87 C88 -177.1(12)
C2 C1 N1 C5 0.6(5)
C2 C1 N1 Ru1 -173.0(3)
C4 C5 N1 C1 -1.9(5)
C6 C5 N1 C1 179.0(3)
C4 C5 N1 Ru1 172.6(3)
C6 C5 N1 Ru1 -6.5(4)
C8 C7 N2 C6 0.8(6)
C8 C7 N2 Ru1 176.3(3)
C10 C6 N2 C7 2.0(6)
C5 C6 N2 C7 -177.7(4)
C10 C6 N2 Ru1 -174.2(3)
C5 C6 N2 Ru1 6.2(4)
C11 C12 N3 C13 2.3(5)
C4 C12 N3 C13 -176.3(3)
C14B C13 N3 C12 -9.0(12)
C14 C13 N3 C12 -0.8(6)
C24 C13 N3 C12 177.5(3)
C22 C21 N5 C20 -0.2(7)
C22 C21 N5 Cu1 -172.2(4)
C24 C20 N5 C21 -0.5(6)
C19 C20 N5 C21 174.7(4)
C19B C20 N5 C21 -170.5(9)
C24 C20 N5 Cu1 172.9(3)
C19 C20 N5 Cu1 -11.8(5)
C19B C20 N5 Cu1 2.9(10)
C32 C31 N8 C30 -2(4)
C46 C31 N8 C30 173.9(14)
C32 C31 N8 Cu1 178.8(15)
C46 C31 N8 Cu1 -5(3)
C32 C31B N8 C30 0(3)
C46B C31B N8 C30 -175.1(13)
C32 C31B N8 Cu1 179.4(13)
C46B C31B N8 Cu1 5(3)
C34 C30 N8 C31 1.5(18)
C29 C30 N8 C31 -180.0(17)
C34 C30 N8 C31B 0.8(18)
C29 C30 N8 C31B 179.3(18)
C34 C30 N8 Cu1 -179.2(3)
C29 C30 N8 Cu1 -0.6(4)
C56 C55 N9 C59 0.0(6)
C56 C55 N9 Ru1 177.1(3)
C58 C59 N9 C55 0.2(6)
C60 C59 N9 C55 -179.9(4)
C58 C59 N9 Ru1 -177.1(4)
C60 C59 N9 Ru1 2.8(5)
C63 C64 N10 C60 4.3(7)
C63 C64 N10 Ru1 -178.7(4)
C61 C60 N10 C64 -4.5(7)
C59 C60 N10 C64 176.2(4)
C61 C60 N10 Ru1 178.2(4)
C59 C60 N10 Ru1 -1.1(5)
C66 C65 N11 C69 -1.5(6)
C66 C65 N11 Ru1 172.0(3)
C68 C69 N11 C65 1.1(6)
C70 C69 N11 C65 -179.8(4)
C68 C69 N11 Ru1 -173.1(4)
C70 C69 N11 Ru1 6.0(5)
C73 C74 N12 C70 0.4(7)
C73 C74 N12 Ru1 167.8(4)
C71 C70 N12 C74 0.0(7)
C69 C70 N12 C74 179.4(4)
C71 C70 N12 Ru1 -169.0(4)
C69 C70 N12 Ru1 10.4(5)
